data_7000825
loop_
_publ_author_name
'Feng, Jing'
'Yu, Jiang-Bo'
'Song, Shu-Yan'
'Sun, Li-Ning'
'Fan, Wei-Qiang'
'Guo, Xian-Min'
'Dang, Song'
'Zhang, Hong-Jie'

_publ_section_title
;
 Near-infrared luminescent xerogel materials covalently bonded with
 ternary lanthanide [Er(III), Nd(III), Yb(III), Sm(III)] complexes
;
_journal_coden_ASTM DTARAF
_journal_issue 13
_journal_name_full 'Dalton Transactions'
_journal_page_first 2406
_journal_page_last 2414
_journal_paper_doi 10.1039/b819644c
_journal_year 2009
_chemical_formula_moiety 'C57 H32 F15 N2 O6 Yb'
_chemical_formula_sum 'C57 H32 F15 N2 O6 Yb'
_chemical_formula_weight 1298.89
_space_group_IT_number 2
_symmetry_cell_setting triclinic
_symmetry_space_group_name_Hall '-P 1'
_symmetry_space_group_name_H-M 'P -1'
_atom_sites_solution_hydrogens geom
_atom_sites_solution_primary direct
_atom_sites_solution_secondary difmap
_audit_creation_method SHELXL-97
_cell_angle_alpha 88.942(5)
_cell_angle_beta 83.288(5)
_cell_angle_gamma 84.378(5)
_cell_formula_units_Z 4
_cell_length_a 12.159(5)
_cell_length_b 20.061(5)
_cell_length_c 21.769(5)
_cell_measurement_reflns_used 29729
_cell_measurement_temperature 293(2)
_cell_measurement_theta_max 27.5
_cell_measurement_theta_min 3.4
_cell_volume 5248(3)
_computing_cell_refinement 'SAINT (Bruker, 1999)'
_computing_data_collection 'SMART (Bruker, 1997)'
_computing_data_reduction SAINT
_computing_molecular_graphics 'SHELXTL-PLUS (Sheldrick, 1990)'
_computing_publication_material SHELXL-97
_computing_structure_refinement 'SHELXL-97 (Sheldrick, 1997)'
_computing_structure_solution 'SHELXS-97 (Sheldrick, 1997)'
_diffrn_ambient_temperature 293(2)
_diffrn_measured_fraction_theta_full 0.974
_diffrn_measured_fraction_theta_max 0.974
_diffrn_measurement_device_type 'Bruker APEX CCD area-detector'
_diffrn_measurement_method '\w scans'
_diffrn_radiation_monochromator graphite
_diffrn_radiation_source 'fine-focus sealed tube'
_diffrn_radiation_type MoK\a
_diffrn_radiation_wavelength 0.71069
_diffrn_reflns_av_R_equivalents 0.0522
_diffrn_reflns_av_sigmaI/netI 0.1511
_diffrn_reflns_limit_h_max 15
_diffrn_reflns_limit_h_min -15
_diffrn_reflns_limit_k_max 24
_diffrn_reflns_limit_k_min -21
_diffrn_reflns_limit_l_max 26
_diffrn_reflns_limit_l_min -19
_diffrn_reflns_number 29729
_diffrn_reflns_theta_full 26.10
_diffrn_reflns_theta_max 26.10
_diffrn_reflns_theta_min 1.39
_exptl_absorpt_coefficient_mu 1.889
_exptl_absorpt_correction_T_max 0.768
_exptl_absorpt_correction_T_min 0.642
_exptl_absorpt_correction_type multi-scan
_exptl_absorpt_process_details 'SADABS (Sheldrick, 1996)'
_exptl_crystal_colour Colorless
_exptl_crystal_density_diffrn 1.644
_exptl_crystal_density_method 'not measured'
_exptl_crystal_description Block
_exptl_crystal_F_000 2564
_exptl_crystal_size_max 0.24
_exptl_crystal_size_mid 0.20
_exptl_crystal_size_min 0.14
_refine_diff_density_max 1.613
_refine_diff_density_min -0.897
_refine_diff_density_rms 0.138
_refine_ls_extinction_method none
_refine_ls_goodness_of_fit_ref 0.967
_refine_ls_hydrogen_treatment constr
_refine_ls_matrix_type full
_refine_ls_number_parameters 1339
_refine_ls_number_reflns 20290
_refine_ls_number_restraints 45
_refine_ls_restrained_S_all 0.968
_refine_ls_R_factor_all 0.1837
_refine_ls_R_factor_gt 0.0857
_refine_ls_shift/su_max 0.000
_refine_ls_shift/su_mean 0.000
_refine_ls_structure_factor_coef Fsqd
_refine_ls_weighting_details 'calc w=1/[\s^2^(Fo^2^)+(0.1196P)^2^+0.0000P] where P=(Fo^2^+2Fc^2^)/3'
_refine_ls_weighting_scheme calc
_refine_ls_wR_factor_gt 0.1951
_refine_ls_wR_factor_ref 0.2497
_reflns_number_gt 9371
_reflns_number_total 20290
_reflns_threshold_expression >2sigma(I)
_cod_data_source_file B819644c.txt
_cod_data_source_block Yb
_cod_depositor_comments
;
The following automatic conversions were performed:
'_symmetry_cell_setting' value 'Triclinic' changed to 'triclinic'
according to '/home/saulius/struct/CIF-dictionaries/cif_core.dic'
dictionary named 'cif_core.dic' version 2.4.1 from 2010-06-29.

Automatic conversion script
Id: cif_fix_enum 1527 2010-12-29 10:47:43Z saulius 
;
_cod_database_code 7000825

loop_
_symmetry_equiv_pos_as_xyz
'x, y, z'
'-x, -y, -z'

loop_
_atom_site_label
_atom_site_type_symbol
_atom_site_fract_x
_atom_site_fract_y
_atom_site_fract_z
_atom_site_U_iso_or_equiv
_atom_site_adp_type
_atom_site_occupancy
_atom_site_symmetry_multiplicity
_atom_site_calc_flag
_atom_site_refinement_flags
_atom_site_disorder_assembly
_atom_site_disorder_group
C1 C 0.5727(13) 0.2386(9) 0.0633(8) 0.080(4) Uani 1 1 d . . .
C2 C 0.6188(17) 0.2519(10) 0.0041(9) 0.115(7) Uani 1 1 d . . .
H2 H 0.6490 0.2923 -0.0050 0.139 Uiso 1 1 calc R . .
C3 C 0.620(2) 0.2052(13) -0.0413(11) 0.133(9) Uani 1 1 d . . .
H3 H 0.6507 0.2143 -0.0814 0.159 Uiso 1 1 calc R . .
C4 C 0.576(2) 0.1456(15) -0.0284(12) 0.141(10) Uani 1 1 d . . .
H4 H 0.5770 0.1145 -0.0597 0.169 Uiso 1 1 calc R . .
C5 C 0.5312(14) 0.1317(9) 0.0294(10) 0.102(6) Uani 1 1 d . . .
H5 H 0.5021 0.0907 0.0369 0.123 Uiso 1 1 calc R . .
C6 C 0.5265(12) 0.1759(8) 0.0788(8) 0.076(4) Uani 1 1 d . . .
C7 C 0.4816(12) 0.1650(7) 0.1388(8) 0.077(4) Uani 1 1 d . . .
H7 H 0.4556 0.1237 0.1492 0.093 Uiso 1 1 calc R . .
C8 C 0.4742(11) 0.2114(6) 0.1824(7) 0.062(3) Uani 1 1 d . . .
H8 H 0.4409 0.2021 0.2219 0.074 Uiso 1 1 calc R . .
C9 C 0.5164(9) 0.2760(7) 0.1702(6) 0.055(3) Uani 1 1 d . . .
C10 C 0.5661(11) 0.2855(7) 0.1123(7) 0.066(4) Uani 1 1 d . . .
H10 H 0.5981 0.3254 0.1038 0.079 Uiso 1 1 calc R . .
C11 C 0.5047(10) 0.3276(6) 0.2164(6) 0.055(3) Uani 1 1 d . . .
C12 C 0.4131(10) 0.3319(6) 0.2648(6) 0.057(3) Uani 1 1 d . . .
H12 H 0.3660 0.2978 0.2679 0.068 Uiso 1 1 calc R . .
C13 C 0.3910(9) 0.3832(6) 0.3069(5) 0.050(3) Uani 1 1 d D . .
C14 C 0.2869(8) 0.3895(5) 0.3459(5) 0.065(4) Uani 1 1 d D . .
C15 C 0.2108(10) 0.4455(6) 0.3372(6) 0.088(5) Uiso 1 1 d D . .
C105 C 0.2358(17) 0.0561(11) -0.0118(10) 0.114(7) Uani 1 1 d . . .
H105 H 0.2358 0.0547 -0.0545 0.136 Uiso 1 1 calc R . .
C16 C 0.6413(13) 0.5417(9) -0.0491(7) 0.080(5) Uani 1 1 d . . .
C17 C 0.6568(17) 0.5357(11) -0.1132(9) 0.106(6) Uani 1 1 d . . .
H17 H 0.6309 0.5717 -0.1368 0.127 Uiso 1 1 calc R . .
C18 C 0.7052(19) 0.4827(12) -0.1419(8) 0.119(7) Uani 1 1 d . . .
H18 H 0.7070 0.4802 -0.1846 0.142 Uiso 1 1 calc R . .
C19 C 0.7562(17) 0.4277(9) -0.1085(8) 0.108(6) Uani 1 1 d . . .
H19 H 0.7955 0.3914 -0.1298 0.130 Uiso 1 1 calc R . .
C20 C 0.7463(14) 0.4293(8) -0.0455(7) 0.086(5) Uani 1 1 d . . .
H20 H 0.7793 0.3943 -0.0234 0.103 Uiso 1 1 calc R . .
C21 C 0.6844(12) 0.4854(7) -0.0140(7) 0.071(4) Uani 1 1 d . . .
C22 C 0.5866(15) 0.5957(10) -0.0163(9) 0.104(6) Uani 1 1 d . . .
H22 H 0.5571 0.6319 -0.0385 0.124 Uiso 1 1 calc R . .
C23 C 0.5733(12) 0.5996(7) 0.0457(8) 0.082(5) Uani 1 1 d . . .
H23 H 0.5359 0.6376 0.0650 0.098 Uiso 1 1 calc R . .
C24 C 0.6158(11) 0.5462(6) 0.0815(6) 0.060(4) Uani 1 1 d . . .
C25 C 0.6704(11) 0.4915(7) 0.0505(6) 0.062(4) Uani 1 1 d . . .
H25 H 0.6999 0.4562 0.0737 0.074 Uiso 1 1 calc R . .
C26 C 0.5997(11) 0.5451(7) 0.1500(6) 0.063(4) Uani 1 1 d . . .
C27 C 0.5509(15) 0.6024(8) 0.1830(8) 0.100(6) Uani 1 1 d . . .
H27 H 0.5379 0.6423 0.1614 0.120 Uiso 1 1 calc R . .
C28 C 0.5217(12) 0.6014(7) 0.2461(7) 0.069(4) Uani 1 1 d D . .
C29 C 0.4804(13) 0.6630(6) 0.2752(6) 0.108(6) Uani 1 1 d D . .
C30 C 0.3670(14) 0.6828(8) 0.2788(8) 0.175(10) Uiso 1 1 d D . .
C31 C 1.0107(11) 0.3868(6) 0.0272(7) 0.062(4) Uani 1 1 d . . .
C32 C 1.0844(13) 0.4154(8) -0.0182(8) 0.087(5) Uani 1 1 d . . .
H32 H 1.1179 0.4534 -0.0098 0.105 Uiso 1 1 calc R . .
C33 C 1.1056(15) 0.3854(9) -0.0757(8) 0.097(5) Uani 1 1 d . . .
H33 H 1.1526 0.4036 -0.1070 0.116 Uiso 1 1 calc R . .
C34 C 1.0554(15) 0.3271(9) -0.0860(8) 0.100(5) Uani 1 1 d . . .
H34 H 1.0676 0.3085 -0.1253 0.120 Uiso 1 1 calc R . .
C35 C 0.9910(16) 0.2970(9) -0.0422(8) 0.103(6) Uani 1 1 d . . .
H35 H 0.9641 0.2567 -0.0505 0.124 Uiso 1 1 calc R . .
C36 C 0.9638(12) 0.3267(7) 0.0166(7) 0.074(4) Uani 1 1 d . . .
C37 C 0.8910(14) 0.3012(7) 0.0633(8) 0.085(5) Uani 1 1 d . . .
H37 H 0.8591 0.2622 0.0562 0.102 Uiso 1 1 calc R . .
C38 C 0.8656(13) 0.3315(7) 0.1183(7) 0.079(5) Uani 1 1 d . . .
H38 H 0.8181 0.3126 0.1489 0.095 Uiso 1 1 calc R . .
C39 C 0.9094(10) 0.3907(6) 0.1301(6) 0.058(3) Uani 1 1 d . . .
C40 C 0.9844(10) 0.4170(7) 0.0861(6) 0.061(4) Uani 1 1 d . . .
H40 H 1.0180 0.4548 0.0951 0.073 Uiso 1 1 calc R . .
C41 C 0.8684(11) 0.4252(6) 0.1897(6) 0.058(3) Uani 1 1 d . . .
C42 C 0.9079(11) 0.4850(7) 0.2075(7) 0.070(4) Uani 1 1 d . . .
H42 H 0.9714 0.4990 0.1850 0.083 Uiso 1 1 calc R . .
C43 C 0.8583(13) 0.5230(6) 0.2554(7) 0.066(4) Uani 1 1 d D . .
C44 C 0.9137(11) 0.5766(7) 0.2746(6) 0.102(6) Uani 1 1 d D . .
C45 C 0.8567(12) 0.6403(7) 0.2820(7) 0.125(7) Uiso 1 1 d D . .
C46 C 0.6703(10) 0.2823(7) 0.3117(7) 0.067(4) Uani 1 1 d . . .
H46 H 0.6754 0.2775 0.2691 0.081 Uiso 1 1 calc R . .
C47 C 0.6750(12) 0.2255(8) 0.3503(9) 0.083(5) Uani 1 1 d . . .
H47 H 0.6788 0.1832 0.3329 0.099 Uiso 1 1 calc R . .
C48 C 0.6740(13) 0.2308(9) 0.4114(9) 0.091(5) Uani 1 1 d . . .
H48 H 0.6807 0.1923 0.4357 0.109 Uiso 1 1 calc R . .
C49 C 0.6631(14) 0.2934(10) 0.4389(9) 0.094(5) Uani 1 1 d . . .
C50 C 0.6527(11) 0.3493(7) 0.3994(7) 0.065(4) Uani 1 1 d . . .
C51 C 0.6433(10) 0.4140(8) 0.4237(6) 0.063(4) Uani 1 1 d . . .
C52 C 0.6487(13) 0.4231(10) 0.4886(7) 0.087(5) Uani 1 1 d . . .
C53 C 0.6574(18) 0.3666(13) 0.5273(8) 0.121(8) Uani 1 1 d . . .
H53 H 0.6580 0.3726 0.5695 0.145 Uiso 1 1 calc R . .
C54 C 0.6647(16) 0.3048(12) 0.5052(9) 0.115(7) Uani 1 1 d . . .
H54 H 0.6709 0.2684 0.5321 0.139 Uiso 1 1 calc R . .
C55 C 0.6413(17) 0.4896(11) 0.5111(8) 0.111(7) Uani 1 1 d . . .
H55 H 0.6405 0.4978 0.5531 0.133 Uiso 1 1 calc R . .
C56 C 0.6357(16) 0.5381(10) 0.4717(9) 0.112(6) Uani 1 1 d . . .
H56 H 0.6343 0.5817 0.4857 0.135 Uiso 1 1 calc R . .
C57 C 0.6314(13) 0.5280(9) 0.4076(7) 0.083(5) Uani 1 1 d . . .
H57 H 0.6280 0.5649 0.3812 0.100 Uiso 1 1 calc R . .
C58 C 0.1776(13) 0.0082(9) 0.5136(9) 0.087(5) Uani 1 1 d . . .
C59 C 0.2058(16) 0.0632(10) 0.5482(11) 0.119(7) Uani 1 1 d . . .
H59 H 0.2238 0.1023 0.5275 0.142 Uiso 1 1 calc R . .
C60 C 0.207(2) 0.0591(13) 0.6095(11) 0.150(10) Uani 1 1 d . . .
H60 H 0.2260 0.0956 0.6302 0.180 Uiso 1 1 calc R . .
C61 C 0.181(2) 0.0037(14) 0.6425(11) 0.138(9) Uani 1 1 d . . .
H61 H 0.1825 0.0019 0.6851 0.166 Uiso 1 1 calc R . .
C62 C 0.1509(17) -0.0504(13) 0.6114(11) 0.121(8) Uani 1 1 d . . .
H62 H 0.1312 -0.0883 0.6338 0.146 Uiso 1 1 calc R . .
C63 C 0.1499(16) -0.0492(10) 0.5484(10) 0.098(6) Uani 1 1 d . . .
C64 C 0.1256(16) -0.1034(11) 0.5155(11) 0.121(8) Uani 1 1 d . . .
H64 H 0.1107 -0.1423 0.5375 0.146 Uiso 1 1 calc R . .
C65 C 0.1219(14) -0.1039(9) 0.4531(11) 0.121(8) Uani 1 1 d . . .
H65 H 0.1026 -0.1412 0.4335 0.145 Uiso 1 1 calc R . .
C66 C 0.1494(12) -0.0437(8) 0.4184(9) 0.081(5) Uani 1 1 d . . .
C67 C 0.1745(13) 0.0084(9) 0.4483(9) 0.089(5) Uani 1 1 d . . .
H67 H 0.1907 0.0468 0.4258 0.107 Uiso 1 1 calc R . .
C68 C 0.1467(13) -0.0367(8) 0.3493(9) 0.081(5) Uani 1 1 d . . .
C69 C 0.1230(15) -0.0904(9) 0.3160(11) 0.105(6) Uani 1 1 d . . .
H69 H 0.1124 -0.1313 0.3357 0.126 Uiso 1 1 calc R . .
C70 C 0.1153(16) -0.0833(8) 0.2540(11) 0.101(6) Uani 1 1 d D . .
C71 C 0.0963(17) -0.1413(7) 0.2233(8) 0.175(11) Uani 1 1 d D . .
C72 C -0.0030(18) -0.1428(12) 0.1983(11) 0.270(19) Uiso 1 1 d D . .
C73 C 0.4159(14) 0.1799(8) 0.4850(8) 0.084(5) Uani 1 1 d . . .
C74 C 0.4208(18) 0.2076(9) 0.5453(10) 0.117(7) Uani 1 1 d . . .
H74 H 0.3781 0.2474 0.5568 0.141 Uiso 1 1 calc R . .
C75 C 0.4865(19) 0.1766(12) 0.5856(10) 0.118(7) Uani 1 1 d . . .
H75 H 0.4898 0.1954 0.6240 0.142 Uiso 1 1 calc R . .
C76 C 0.5502(18) 0.1149(12) 0.5688(10) 0.120(7) Uani 1 1 d . . .
H76 H 0.5949 0.0931 0.5962 0.144 Uiso 1 1 calc R . .
C77 C 0.5453(13) 0.0884(9) 0.5130(9) 0.099(6) Uani 1 1 d . . .
H77 H 0.5872 0.0481 0.5027 0.119 Uiso 1 1 calc R . .
C78 C 0.4798(11) 0.1192(7) 0.4699(8) 0.071(4) Uani 1 1 d . . .
C79 C 0.4739(11) 0.0899(7) 0.4118(7) 0.069(4) Uani 1 1 d . . .
H79 H 0.5164 0.0498 0.4009 0.083 Uiso 1 1 calc R . .
C80 C 0.4055(12) 0.1205(7) 0.3714(7) 0.069(4) Uani 1 1 d . . .
C81 C 0.3460(13) 0.1803(8) 0.3871(8) 0.083(5) Uani 1 1 d . . .
H81 H 0.3006 0.2009 0.3594 0.100 Uiso 1 1 calc R . .
C82 C 0.3509(14) 0.2108(8) 0.4419(9) 0.089(5) Uani 1 1 d . . .
H82 H 0.3110 0.2522 0.4506 0.107 Uiso 1 1 calc R . .
C83 C 0.3894(11) 0.0888(6) 0.3121(7) 0.061(4) Uani 1 1 d . . .
C84 C 0.4517(14) 0.0321(9) 0.2880(9) 0.097(5) Uani 1 1 d . . .
H84 H 0.5105 0.0143 0.3089 0.116 Uiso 1 1 calc R . .
C85 C 0.4345(18) 0.0015(10) 0.2379(10) 0.116(8) Uani 1 1 d D . .
C86 C 0.5244(13) -0.0395(11) 0.2057(7) 0.222(18) Uani 1 1 d D . .
C87 C 0.5176(15) -0.1083(12) 0.2106(9) 0.253(17) Uiso 1 1 d D . .
C88 C -0.0417(12) 0.3449(8) 0.4289(9) 0.076(4) Uani 1 1 d . . .
C89 C -0.0588(15) 0.3965(10) 0.4750(10) 0.104(6) Uani 1 1 d . . .
H89 H -0.0926 0.4385 0.4659 0.124 Uiso 1 1 calc R . .
C90 C -0.026(2) 0.3841(13) 0.5302(13) 0.135(9) Uani 1 1 d . . .
H90 H -0.0358 0.4180 0.5595 0.162 Uiso 1 1 calc R . .
C91 C 0.022(2) 0.3215(17) 0.5451(10) 0.158(10) Uani 1 1 d . . .
H91 H 0.0419 0.3136 0.5847 0.189 Uiso 1 1 calc R . .
C92 C 0.0412(16) 0.2693(11) 0.5017(9) 0.119(7) Uani 1 1 d . . .
H92 H 0.0756 0.2279 0.5121 0.142 Uiso 1 1 calc R . .
C93 C 0.0073(13) 0.2808(9) 0.4418(7) 0.082(5) Uani 1 1 d . . .
C94 C 0.0241(10) 0.2312(7) 0.3967(6) 0.062(3) Uani 1 1 d . . .
H94 H 0.0612 0.1900 0.4056 0.074 Uiso 1 1 calc R . .
C95 C -0.0116(10) 0.2414(7) 0.3409(7) 0.061(4) Uani 1 1 d . . .
C96 C -0.0634(11) 0.3067(7) 0.3275(7) 0.068(4) Uani 1 1 d . . .
H96 H -0.0885 0.3158 0.2891 0.082 Uiso 1 1 calc R . .
C97 C -0.0755(12) 0.3555(8) 0.3716(8) 0.075(4) Uani 1 1 d . . .
H97 H -0.1082 0.3977 0.3620 0.091 Uiso 1 1 calc R . .
C98 C 0.0019(11) 0.1875(7) 0.2949(6) 0.058(3) Uani 1 1 d . . .
C99 C -0.0703(11) 0.1870(6) 0.2509(7) 0.063(4) Uani 1 1 d . . .
H99 H -0.1240 0.2231 0.2487 0.076 Uiso 1 1 calc R . .
C100 C -0.0664(10) 0.1351(7) 0.2096(7) 0.067(4) Uani 1 1 d D . .
C101 C -0.1684(11) 0.1269(6) 0.1847(7) 0.174(13) Uani 1 1 d D . .
C102 C -0.1512(18) 0.0990(10) 0.1272(8) 0.34(3) Uiso 1 1 d D . .
C103 C 0.2165(15) 0.0034(9) 0.0886(9) 0.106(6) Uani 1 1 d . . .
H103 H 0.2048 -0.0354 0.1115 0.127 Uiso 1 1 calc R . .
C104 C 0.2358(19) -0.0022(12) 0.0233(10) 0.132(8) Uani 1 1 d . . .
H104 H 0.2480 -0.0440 0.0045 0.158 Uiso 1 1 calc R . .
C106 C 0.2359(14) 0.1161(10) 0.0176(8) 0.091(5) Uani 1 1 d . . .
C107 C 0.2404(17) 0.1762(13) -0.0145(9) 0.113(7) Uani 1 1 d . . .
H107 H 0.2463 0.1759 -0.0575 0.136 Uiso 1 1 calc R . .
C108 C 0.2364(17) 0.2345(12) 0.0148(9) 0.115(7) Uani 1 1 d . . .
H108 H 0.2433 0.2733 -0.0087 0.138 Uiso 1 1 calc R . .
C109 C 0.2219(12) 0.2396(9) 0.0802(8) 0.080(5) Uani 1 1 d . . .
C110 C 0.2162(10) 0.1793(7) 0.1144(7) 0.063(4) Uani 1 1 d . . .
C111 C 0.2178(10) 0.1172(8) 0.0830(7) 0.067(4) Uani 1 1 d . . .
C112 C 0.2147(13) 0.2979(8) 0.1141(9) 0.087(5) Uani 1 1 d . . .
H112 H 0.2224 0.3384 0.0933 0.104 Uiso 1 1 calc R . .
C113 C 0.1966(11) 0.2977(7) 0.1769(8) 0.074(4) Uani 1 1 d . . .
H113 H 0.1854 0.3374 0.1992 0.089 Uiso 1 1 calc R . .
C114 C 0.1957(10) 0.2355(7) 0.2064(7) 0.066(4) Uani 1 1 d . . .
H114 H 0.1902 0.2346 0.2494 0.079 Uiso 1 1 calc R . .
N1 N 0.6586(7) 0.3429(5) 0.3365(5) 0.053(3) Uani 1 1 d . . .
N2 N 0.6322(9) 0.4684(6) 0.3852(5) 0.066(3) Uani 1 1 d . . .
N3 N 0.2139(10) 0.0599(6) 0.1193(6) 0.078(3) Uani 1 1 d . . .
N4 N 0.2021(8) 0.1780(6) 0.1777(5) 0.059(3) Uani 1 1 d . . .
O1 O 0.5733(7) 0.3697(4) 0.2126(4) 0.063(2) Uani 1 1 d . . .
O2 O 0.4528(7) 0.4303(4) 0.3137(4) 0.063(2) Uani 1 1 d . . .
O3 O 0.5353(8) 0.5535(4) 0.2828(4) 0.071(3) Uani 1 1 d . . .
O4 O 0.6323(7) 0.4930(4) 0.1771(4) 0.062(2) Uani 1 1 d . . .
O5 O 0.7908(6) 0.4000(4) 0.2236(4) 0.057(2) Uani 1 1 d . . .
O6 O 0.7665(8) 0.5161(5) 0.2867(4) 0.076(3) Uani 1 1 d . . .
O7 O 0.1313(9) -0.0357(5) 0.2175(5) 0.091(3) Uani 1 1 d . . .
O8 O 0.1744(9) 0.0154(4) 0.3259(5) 0.086(3) Uani 1 1 d . . .
O9 O 0.3107(7) 0.1160(4) 0.2839(4) 0.066(2) Uani 1 1 d . . .
O10 O 0.3517(9) 0.0102(5) 0.2068(5) 0.090(3) Uani 1 1 d . . .
O11 O 0.0815(7) 0.1428(4) 0.2997(4) 0.065(2) Uani 1 1 d . . .
O12 O 0.0120(7) 0.0870(5) 0.2010(5) 0.075(3) Uani 1 1 d . . .
F1 F 0.2246(6) 0.3348(4) 0.3451(4) 0.081(2) Uani 1 1 d D . .
F2 F 0.3033(7) 0.3914(4) 0.4076(4) 0.093(3) Uani 1 1 d D . .
F3 F 0.2501(8) 0.5061(5) 0.3431(5) 0.113(3) Uiso 1 1 d D . .
F4 F 0.1781(9) 0.4478(6) 0.2790(5) 0.136(4) Uiso 1 1 d D . .
F5 F 0.1116(9) 0.4543(5) 0.3750(5) 0.125(3) Uiso 1 1 d D . .
F6 F 0.5214(12) 0.7213(5) 0.2511(7) 0.172(6) Uani 1 1 d D . .
F7 F 0.4943(10) 0.6698(5) 0.3371(5) 0.129(4) Uani 1 1 d D . .
F8 F 0.3014(12) 0.6332(7) 0.3029(7) 0.170(5) Uiso 1 1 d D . .
F9 F 0.3283(12) 0.6906(7) 0.2214(7) 0.184(5) Uiso 1 1 d D . .
F10 F 0.3171(11) 0.7395(7) 0.3102(7) 0.170(5) Uiso 1 1 d D . .
F11 F 1.0077(9) 0.5935(6) 0.2374(6) 0.143(5) Uani 1 1 d D . .
F12 F 0.9490(11) 0.5686(6) 0.3332(6) 0.151(5) Uani 1 1 d D . .
F13 F 0.7954(10) 0.6600(6) 0.2338(6) 0.144(4) Uiso 1 1 d D . .
F14 F 0.7670(9) 0.6498(5) 0.3267(5) 0.131(4) Uiso 1 1 d D . .
F15 F 0.9055(10) 0.6981(6) 0.2926(6) 0.153(4) Uiso 1 1 d D . .
F16 F 0.1581(17) -0.1595(8) 0.1671(9) 0.253(11) Uani 1 1 d D . .
F17 F 0.0860(16) -0.2022(6) 0.2532(8) 0.218(8) Uani 1 1 d D . .
F18 F -0.0527(15) -0.1913(9) 0.1692(9) 0.221(7) Uiso 1 1 d D . .
F19 F -0.0987(18) -0.1189(9) 0.2355(10) 0.245(8) Uiso 1 1 d D . .
F20 F -0.0284(16) -0.0936(10) 0.1545(10) 0.248(8) Uiso 1 1 d D . .
F21 F 0.5491(11) -0.0402(6) 0.1408(6) 0.161(5) Uani 1 1 d D . .
F22 F 0.6331(12) -0.0468(9) 0.2221(11) 0.251(11) Uani 1 1 d D . .
F23 F 0.4184(11) -0.1267(6) 0.1931(6) 0.156(4) Uiso 1 1 d D . .
F24 F 0.4846(13) -0.1286(8) 0.2710(8) 0.196(6) Uiso 1 1 d D . .
F25 F 0.6005(15) -0.1530(9) 0.1796(9) 0.226(7) Uiso 1 1 d D . .
F26 F -0.2226(7) 0.1880(4) 0.1680(5) 0.099(3) Uani 1 1 d D . .
F27 F -0.2363(13) 0.0758(9) 0.2062(9) 0.254(11) Uani 1 1 d D . .
Yb1 Yb 0.62841(4) 0.44960(3) 0.27335(3) 0.05149(19) Uani 1 1 d . . .
Yb2 Yb 0.18376(5) 0.06760(3) 0.23273(3) 0.0615(2) Uani 1 1 d . . .
F30 F -0.2378(13) 0.1001(13) 0.0913(15) 0.428(18) Uiso 1 1 d D . .
F28 F -0.0755(12) 0.1305(7) 0.0879(8) 0.188(6) Uiso 1 1 d D . .
F29 F -0.1061(19) 0.0333(8) 0.1174(12) 0.315(11) Uiso 1 1 d D . .

loop_
_atom_site_aniso_label
_atom_site_aniso_U_11
_atom_site_aniso_U_22
_atom_site_aniso_U_33
_atom_site_aniso_U_23
_atom_site_aniso_U_13
_atom_site_aniso_U_12
C1 0.075(10) 0.098(13) 0.067(11) -0.015(10) -0.020(9) 0.006(9)
C2 0.146(17) 0.116(16) 0.077(13) -0.025(12) -0.021(13) 0.033(13)
C3 0.15(2) 0.14(2) 0.094(16) -0.058(17) -0.022(15) 0.035(17)
C4 0.13(2) 0.18(3) 0.11(2) -0.09(2) -0.039(16) 0.042(18)
C5 0.088(12) 0.096(13) 0.121(17) -0.053(13) -0.027(12) 0.027(10)
C6 0.067(9) 0.076(11) 0.088(12) -0.034(10) -0.034(9) 0.013(8)
C7 0.068(9) 0.067(10) 0.099(13) -0.031(10) -0.011(9) -0.006(7)
C8 0.073(9) 0.051(8) 0.062(9) -0.011(7) -0.011(7) -0.004(7)
C9 0.036(6) 0.069(9) 0.062(9) -0.012(7) -0.009(6) -0.003(6)
C10 0.065(8) 0.071(9) 0.063(10) 0.007(8) -0.015(8) -0.001(7)
C11 0.060(8) 0.048(7) 0.060(9) -0.008(7) -0.018(7) -0.016(6)
C12 0.057(8) 0.052(8) 0.065(9) 0.003(7) -0.015(7) -0.017(6)
C13 0.054(7) 0.054(8) 0.041(7) 0.006(6) -0.006(6) -0.009(6)
C14 0.071(9) 0.059(8) 0.067(10) -0.006(7) -0.010(8) -0.003(7)
C105 0.140(17) 0.109(16) 0.093(15) -0.032(14) -0.037(13) 0.016(14)
C16 0.074(10) 0.115(14) 0.055(10) 0.026(10) -0.015(8) -0.022(9)
C17 0.140(17) 0.105(15) 0.071(14) 0.011(12) -0.010(12) -0.012(13)
C18 0.16(2) 0.16(2) 0.040(10) 0.024(13) -0.028(12) -0.050(17)
C19 0.153(18) 0.108(14) 0.061(12) -0.005(11) 0.005(12) -0.013(12)
C20 0.103(12) 0.093(12) 0.063(11) -0.004(9) -0.019(9) -0.005(10)
C21 0.083(10) 0.064(9) 0.068(10) 0.021(8) -0.014(9) -0.019(8)
C22 0.121(15) 0.104(14) 0.083(14) 0.021(12) -0.021(12) 0.012(12)
C23 0.089(11) 0.065(9) 0.088(13) 0.035(9) -0.016(9) 0.010(8)
C24 0.073(9) 0.050(8) 0.059(9) 0.012(7) -0.003(7) -0.021(7)
C25 0.086(10) 0.054(8) 0.051(9) 0.013(7) -0.016(8) -0.021(7)
C26 0.082(9) 0.054(8) 0.054(9) 0.021(7) -0.013(8) -0.012(7)
C27 0.145(16) 0.070(11) 0.081(13) 0.013(10) -0.025(12) 0.028(10)
C28 0.084(10) 0.055(9) 0.062(10) -0.010(8) 0.010(8) 0.007(7)
C29 0.121(15) 0.113(16) 0.081(14) 0.022(12) -0.002(12) 0.011(12)
C31 0.069(8) 0.052(8) 0.063(9) 0.009(7) 0.005(7) -0.013(7)
C32 0.106(12) 0.068(10) 0.088(13) 0.021(9) 0.000(10) -0.026(9)
C33 0.114(14) 0.101(13) 0.071(12) 0.002(11) 0.013(11) -0.017(11)
C34 0.131(15) 0.103(14) 0.073(12) -0.008(11) -0.021(11) -0.026(12)
C35 0.142(16) 0.103(13) 0.063(11) 0.008(10) -0.001(11) -0.020(12)
C36 0.072(9) 0.075(10) 0.073(11) 0.025(9) -0.005(8) -0.012(8)
C37 0.115(13) 0.046(8) 0.099(13) -0.009(9) -0.008(11) -0.035(8)
C38 0.097(11) 0.055(9) 0.080(11) 0.000(8) 0.025(9) -0.022(8)
C39 0.050(7) 0.061(8) 0.062(9) 0.005(7) -0.010(7) -0.009(6)
C40 0.048(7) 0.071(9) 0.065(9) 0.009(8) -0.001(7) -0.016(6)
C41 0.064(8) 0.065(8) 0.045(8) 0.022(7) -0.012(7) -0.010(7)
C42 0.057(8) 0.087(11) 0.068(10) 0.010(9) -0.002(7) -0.030(8)
C43 0.096(11) 0.057(8) 0.055(9) 0.000(7) -0.018(8) -0.039(8)
C44 0.098(13) 0.128(16) 0.086(14) -0.009(12) -0.011(11) -0.034(12)
C46 0.057(8) 0.062(9) 0.084(11) 0.013(8) -0.015(8) -0.008(7)
C47 0.079(10) 0.074(11) 0.090(13) 0.008(10) -0.005(10) 0.009(8)
C48 0.087(11) 0.080(12) 0.104(15) 0.037(11) -0.006(11) -0.012(9)
C49 0.093(12) 0.109(14) 0.078(13) 0.041(11) 0.004(10) -0.016(11)
C50 0.060(8) 0.079(10) 0.059(10) 0.030(8) -0.005(7) -0.024(7)
C51 0.050(7) 0.093(11) 0.050(9) 0.011(8) -0.002(6) -0.029(7)
C52 0.102(12) 0.121(14) 0.041(9) 0.014(10) 0.004(8) -0.036(11)
C53 0.155(19) 0.17(2) 0.046(11) 0.023(14) -0.012(12) -0.054(18)
C54 0.103(14) 0.16(2) 0.079(15) 0.069(15) -0.007(12) -0.022(15)
C55 0.171(19) 0.120(16) 0.049(10) -0.012(11) -0.002(12) -0.059(15)
C56 0.147(17) 0.110(15) 0.080(14) -0.022(12) 0.008(13) -0.034(13)
C57 0.095(11) 0.103(13) 0.058(10) 0.001(9) -0.007(9) -0.039(10)
C58 0.079(11) 0.094(13) 0.082(13) 0.035(11) -0.005(9) 0.006(9)
C59 0.127(17) 0.096(15) 0.13(2) 0.023(14) -0.005(15) -0.002(12)
C60 0.20(2) 0.17(2) 0.079(16) 0.043(16) -0.017(16) -0.002(18)
C61 0.14(2) 0.16(2) 0.097(18) 0.030(18) 0.018(15) 0.010(18)
C62 0.115(15) 0.15(2) 0.096(17) 0.062(15) -0.002(13) -0.026(15)
C63 0.109(14) 0.095(14) 0.087(15) 0.049(12) -0.003(11) -0.010(11)
C64 0.108(14) 0.136(19) 0.116(18) 0.099(16) -0.002(13) -0.020(13)
C65 0.097(13) 0.090(13) 0.18(2) 0.073(14) -0.022(14) -0.034(10)
C66 0.069(10) 0.071(11) 0.101(14) 0.024(10) -0.001(9) -0.012(8)
C67 0.086(11) 0.080(12) 0.095(14) 0.045(11) 0.008(10) -0.007(9)
C68 0.094(11) 0.051(9) 0.100(14) 0.007(9) -0.008(10) -0.014(8)
C69 0.112(14) 0.074(12) 0.127(18) 0.036(12) 0.003(13) -0.028(10)
C70 0.118(15) 0.045(10) 0.15(2) -0.019(12) -0.032(14) -0.019(9)
C71 0.15(2) 0.17(3) 0.21(3) 0.05(3) -0.02(2) -0.02(2)
C73 0.096(12) 0.071(11) 0.091(13) 0.011(10) -0.023(10) -0.023(9)
C74 0.17(2) 0.084(13) 0.112(17) 0.000(12) -0.049(15) -0.030(12)
C75 0.16(2) 0.121(17) 0.085(15) 0.003(14) -0.030(14) -0.039(15)
C76 0.136(17) 0.136(19) 0.109(17) 0.018(15) -0.077(15) -0.050(15)
C77 0.074(10) 0.108(13) 0.122(16) 0.032(12) -0.041(11) -0.018(9)
C78 0.063(9) 0.067(10) 0.086(12) 0.019(9) -0.023(8) -0.009(7)
C79 0.055(8) 0.069(9) 0.085(12) 0.010(9) -0.014(8) -0.011(7)
C80 0.071(9) 0.054(8) 0.082(11) 0.019(8) -0.006(8) -0.009(7)
C81 0.092(11) 0.087(12) 0.070(11) 0.022(10) -0.014(9) -0.003(9)
C82 0.108(13) 0.059(10) 0.099(14) 0.009(10) -0.017(11) 0.004(9)
C83 0.062(8) 0.048(8) 0.069(10) 0.012(7) 0.000(8) -0.004(7)
C84 0.094(12) 0.097(13) 0.094(14) -0.008(11) -0.020(11) 0.027(10)
C85 0.132(18) 0.097(14) 0.099(16) -0.045(12) 0.023(14) 0.053(13)
C86 0.36(6) 0.17(3) 0.16(3) 0.02(3) -0.14(4) -0.05(3)
C88 0.061(9) 0.070(10) 0.096(14) -0.009(10) 0.000(9) -0.011(8)
C89 0.088(12) 0.120(16) 0.103(15) -0.038(14) -0.007(12) -0.010(11)
C90 0.131(19) 0.14(2) 0.14(2) -0.060(19) -0.030(16) 0.012(16)
C91 0.18(2) 0.23(3) 0.077(15) -0.06(2) -0.027(16) -0.02(2)
C92 0.133(17) 0.151(19) 0.079(14) 0.001(14) -0.032(13) -0.025(14)
C93 0.079(10) 0.120(14) 0.050(9) -0.008(10) -0.007(8) -0.024(10)
C94 0.058(8) 0.072(9) 0.056(9) -0.014(8) -0.002(7) -0.013(7)
C95 0.040(7) 0.077(10) 0.067(10) 0.004(8) 0.003(7) -0.016(7)
C96 0.059(8) 0.063(9) 0.082(11) -0.016(8) 0.004(8) -0.012(7)
C97 0.065(9) 0.072(10) 0.087(12) 0.000(9) 0.006(9) -0.014(8)
C98 0.067(9) 0.060(8) 0.049(8) -0.002(7) -0.005(7) -0.025(7)
C99 0.057(8) 0.054(8) 0.075(10) -0.015(7) 0.007(7) -0.007(6)
C100 0.051(8) 0.064(9) 0.083(11) 0.008(8) -0.007(7) 0.003(7)
C101 0.15(2) 0.140(19) 0.24(3) -0.09(2) -0.14(2) 0.101(17)
C103 0.128(15) 0.084(12) 0.102(15) -0.026(11) -0.014(12) 0.011(11)
C104 0.17(2) 0.130(19) 0.086(16) -0.058(15) -0.012(14) 0.023(16)
C106 0.102(13) 0.108(15) 0.060(11) -0.003(11) -0.019(10) 0.018(11)
C107 0.118(15) 0.15(2) 0.065(13) 0.011(14) -0.006(11) 0.003(15)
C108 0.129(16) 0.138(19) 0.080(15) 0.049(13) -0.038(13) 0.002(15)
C109 0.080(10) 0.098(13) 0.064(11) 0.030(10) -0.011(9) -0.020(9)
C110 0.048(7) 0.075(10) 0.069(10) -0.003(8) -0.018(7) -0.003(7)
C111 0.054(8) 0.076(10) 0.073(11) -0.013(9) -0.017(8) -0.009(7)
C112 0.090(11) 0.061(10) 0.115(16) 0.015(11) -0.034(11) -0.013(8)
C113 0.077(10) 0.057(9) 0.096(13) 0.001(9) -0.032(9) -0.019(7)
C114 0.057(8) 0.072(10) 0.068(10) 0.012(8) -0.007(7) -0.008(7)
N1 0.045(6) 0.052(6) 0.060(7) 0.011(6) -0.002(5) -0.003(5)
N2 0.080(8) 0.074(8) 0.047(7) 0.002(6) -0.003(6) -0.025(6)
N3 0.086(9) 0.062(8) 0.084(9) -0.020(7) -0.005(7) 0.001(7)
N4 0.058(7) 0.065(7) 0.055(7) -0.003(6) -0.002(6) -0.013(6)
O1 0.076(6) 0.051(5) 0.064(6) 0.002(4) -0.006(5) -0.012(5)
O2 0.059(5) 0.065(6) 0.066(6) -0.008(5) -0.011(5) -0.005(4)
O3 0.102(7) 0.052(5) 0.058(6) 0.004(5) -0.005(5) -0.004(5)
O4 0.075(6) 0.048(5) 0.061(6) 0.010(4) -0.010(5) -0.002(4)
O5 0.053(5) 0.062(5) 0.054(5) 0.014(4) 0.005(4) -0.013(4)
O6 0.081(7) 0.097(7) 0.053(6) -0.002(5) 0.001(5) -0.039(6)
O7 0.105(8) 0.048(6) 0.122(10) -0.002(6) -0.009(7) -0.023(5)
O8 0.112(8) 0.052(6) 0.098(8) 0.023(6) -0.025(7) -0.019(5)
O9 0.068(6) 0.056(5) 0.073(7) 0.012(5) -0.011(5) -0.006(4)
O10 0.078(7) 0.100(8) 0.092(8) -0.009(7) -0.025(6) 0.014(6)
O11 0.064(6) 0.061(6) 0.073(7) 0.006(5) -0.017(5) -0.006(5)
O12 0.068(6) 0.075(6) 0.086(7) -0.011(6) -0.023(5) -0.001(5)
F1 0.071(5) 0.072(5) 0.099(7) -0.011(5) 0.012(5) -0.027(4)
F2 0.109(7) 0.109(7) 0.059(6) 0.004(5) -0.002(5) -0.002(5)
F6 0.241(15) 0.056(6) 0.206(14) -0.009(7) 0.040(11) -0.018(8)
F7 0.183(11) 0.085(7) 0.113(9) -0.033(6) -0.010(8) 0.010(7)
F11 0.138(9) 0.143(9) 0.157(11) -0.052(8) 0.026(8) -0.089(8)
F12 0.204(12) 0.139(9) 0.138(10) -0.004(8) -0.097(9) -0.061(9)
F16 0.30(2) 0.171(14) 0.28(2) -0.159(15) 0.104(17) -0.110(14)
F17 0.37(2) 0.075(8) 0.232(17) 0.022(9) -0.085(16) -0.096(11)
F21 0.175(11) 0.148(11) 0.128(10) 0.022(9) 0.063(9) 0.041(8)
F22 0.119(11) 0.253(18) 0.38(3) -0.159(19) -0.089(14) 0.060(11)
F26 0.089(6) 0.084(6) 0.134(8) -0.007(6) -0.055(6) -0.003(5)
F27 0.235(17) 0.262(18) 0.33(2) 0.125(17) -0.185(16) -0.196(15)
Yb1 0.0621(4) 0.0467(3) 0.0469(4) 0.0029(3) -0.0070(3) -0.0109(3)
Yb2 0.0672(4) 0.0485(4) 0.0699(5) 0.0011(3) -0.0115(3) -0.0062(3)

loop_
_atom_type_symbol
_atom_type_description
_atom_type_scat_dispersion_real
_atom_type_scat_dispersion_imag
_atom_type_scat_source
C C 0.0033 0.0016 'International Tables Vol C Tables 4.2.6.8 and 6.1.1.4'
H H 0.0000 0.0000 'International Tables Vol C Tables 4.2.6.8 and 6.1.1.4'
N N 0.0061 0.0033 'International Tables Vol C Tables 4.2.6.8 and 6.1.1.4'
O O 0.0106 0.0060 'International Tables Vol C Tables 4.2.6.8 and 6.1.1.4'
F F 0.0171 0.0103 'International Tables Vol C Tables 4.2.6.8 and 6.1.1.4'
Yb Yb -0.3850 5.5486 'International Tables Vol C Tables 4.2.6.8 and 6.1.1.4'

loop_
_geom_angle_atom_site_label_1
_geom_angle_atom_site_label_2
_geom_angle_atom_site_label_3
_geom_angle
_geom_angle_site_symmetry_1
_geom_angle_site_symmetry_3
_geom_angle_publ_flag
C2 C1 C10 122.5(17) . . ?
C2 C1 C6 121.2(17) . . ?
C10 C1 C6 116.4(15) . . ?
C3 C2 C1 120(2) . . ?
C3 C2 H2 120.2 . . ?
C1 C2 H2 120.2 . . ?
C4 C3 C2 121(3) . . ?
C4 C3 H3 119.6 . . ?
C2 C3 H3 119.6 . . ?
C5 C4 C3 120(2) . . ?
C5 C4 H4 119.8 . . ?
C3 C4 H4 119.8 . . ?
C4 C5 C6 123(2) . . ?
C4 C5 H5 118.4 . . ?
C6 C5 H5 118.4 . . ?
C7 C6 C5 126.1(18) . . ?
C7 C6 C1 118.9(14) . . ?
C5 C6 C1 115.1(18) . . ?
C8 C7 C6 122.4(15) . . ?
C8 C7 H7 118.8 . . ?
C6 C7 H7 118.8 . . ?
C7 C8 C9 122.0(14) . . ?
C7 C8 H8 119.0 . . ?
C9 C8 H8 119.0 . . ?
C10 C9 C11 121.7(13) . . ?
C10 C9 C8 115.9(13) . . ?
C11 C9 C8 122.4(12) . . ?
C9 C10 C1 124.4(14) . . ?
C9 C10 H10 117.8 . . ?
C1 C10 H10 117.8 . . ?
O1 C11 C12 120.3(11) . . ?
O1 C11 C9 118.8(12) . . ?
C12 C11 C9 120.9(11) . . ?
C13 C12 C11 124.0(11) . . ?
C13 C12 H12 118.0 . . ?
C11 C12 H12 118.0 . . ?
O2 C13 C12 126.5(10) . . ?
O2 C13 C14 113.9(10) . . ?
C12 C13 C14 119.5(11) . . ?
F2 C14 F1 101.5(8) . . ?
F2 C14 C15 104.8(9) . . ?
F1 C14 C15 104.5(9) . . ?
F2 C14 C13 111.1(9) . . ?
F1 C14 C13 114.9(9) . . ?
C15 C14 C13 118.2(10) . . ?
F3 C15 F4 103.8(10) . . ?
F3 C15 F5 100.7(10) . . ?
F4 C15 F5 103.2(10) . . ?
F3 C15 C14 115.2(10) . . ?
F4 C15 C14 112.2(10) . . ?
F5 C15 C14 119.8(11) . . ?
C106 C105 C104 119(2) . . ?
C106 C105 H105 120.6 . . ?
C104 C105 H105 120.6 . . ?
C22 C16 C17 126.0(17) . . ?
C22 C16 C21 117.3(15) . . ?
C17 C16 C21 116.7(18) . . ?
C18 C17 C16 123.7(19) . . ?
C18 C17 H17 118.1 . . ?
C16 C17 H17 118.1 . . ?
C17 C18 C19 120.9(17) . . ?
C17 C18 H18 119.5 . . ?
C19 C18 H18 119.5 . . ?
C20 C19 C18 119.4(18) . . ?
C20 C19 H19 120.3 . . ?
C18 C19 H19 120.3 . . ?
C19 C20 C21 119.2(16) . . ?
C19 C20 H20 120.4 . . ?
C21 C20 H20 120.4 . . ?
C25 C21 C20 123.2(13) . . ?
C25 C21 C16 116.9(15) . . ?
C20 C21 C16 119.7(15) . . ?
C23 C22 C16 124.2(16) . . ?
C23 C22 H22 117.9 . . ?
C16 C22 H22 117.9 . . ?
C22 C23 C24 120.1(16) . . ?
C22 C23 H23 120.0 . . ?
C24 C23 H23 120.0 . . ?
C25 C24 C23 117.4(14) . . ?
C25 C24 C26 119.2(12) . . ?
C23 C24 C26 123.3(14) . . ?
C24 C25 C21 124.1(13) . . ?
C24 C25 H25 117.9 . . ?
C21 C25 H25 117.9 . . ?
O4 C26 C27 121.4(13) . . ?
O4 C26 C24 118.2(13) . . ?
C27 C26 C24 120.3(12) . . ?
C28 C27 C26 122.4(13) . . ?
C28 C27 H27 118.8 . . ?
C26 C27 H27 118.8 . . ?
O3 C28 C27 127.9(12) . . ?
O3 C28 C29 114.2(13) . . ?
C27 C28 C29 117.6(14) . . ?
F6 C29 F7 100.2(12) . . ?
F6 C29 C30 99.5(13) . . ?
F7 C29 C30 98.7(13) . . ?
F6 C29 C28 118.4(12) . . ?
F7 C29 C28 117.7(12) . . ?
C30 C29 C28 118.6(14) . . ?
F9 C30 F10 102.8(14) . . ?
F9 C30 C29 113.2(15) . . ?
F10 C30 C29 123.2(15) . . ?
F9 C30 F8 98.7(14) . . ?
F10 C30 F8 102.6(13) . . ?
C29 C30 F8 113.1(14) . . ?
C32 C31 C36 121.9(14) . . ?
C32 C31 C40 119.9(13) . . ?
C36 C31 C40 118.2(12) . . ?
C33 C32 C31 118.1(15) . . ?
C33 C32 H32 120.9 . . ?
C31 C32 H32 120.9 . . ?
C32 C33 C34 119.1(16) . . ?
C32 C33 H33 120.5 . . ?
C34 C33 H33 120.5 . . ?
C35 C34 C33 123.4(18) . . ?
C35 C34 H34 118.3 . . ?
C33 C34 H34 118.3 . . ?
C34 C35 C36 119.8(18) . . ?
C34 C35 H35 120.1 . . ?
C36 C35 H35 120.1 . . ?
C37 C36 C35 123.5(15) . . ?
C37 C36 C31 119.0(15) . . ?
C35 C36 C31 117.5(14) . . ?
C38 C37 C36 121.7(14) . . ?
C38 C37 H37 119.2 . . ?
C36 C37 H37 119.2 . . ?
C37 C38 C39 120.8(13) . . ?
C37 C38 H38 119.6 . . ?
C39 C38 H38 119.6 . . ?
C40 C39 C38 119.7(13) . . ?
C40 C39 C41 122.4(12) . . ?
C38 C39 C41 117.8(12) . . ?
C39 C40 C31 120.4(12) . . ?
C39 C40 H40 119.8 . . ?
C31 C40 H40 119.8 . . ?
O5 C41 C42 120.1(12) . . ?
O5 C41 C39 116.7(12) . . ?
C42 C41 C39 123.2(12) . . ?
C43 C42 C41 123.5(12) . . ?
C43 C42 H42 118.2 . . ?
C41 C42 H42 118.2 . . ?
O6 C43 C42 127.3(11) . . ?
O6 C43 C44 114.2(13) . . ?
C42 C43 C44 118.5(14) . . ?
F11 C44 F12 103.8(12) . . ?
F11 C44 C45 99.0(11) . . ?
F12 C44 C45 98.9(11) . . ?
F11 C44 C43 117.7(12) . . ?
F12 C44 C43 114.8(11) . . ?
C45 C44 C43 119.6(13) . . ?
F14 C45 F13 94.2(11) . . ?
F14 C45 F15 97.7(12) . . ?
F13 C45 F15 102.1(12) . . ?
F14 C45 C44 119.0(13) . . ?
F13 C45 C44 113.8(13) . . ?
F15 C45 C44 124.7(12) . . ?
N1 C46 C47 119.7(15) . . ?
N1 C46 H46 120.2 . . ?
C47 C46 H46 120.2 . . ?
C48 C47 C46 121.5(17) . . ?
C48 C47 H47 119.2 . . ?
C46 C47 H47 119.2 . . ?
C47 C48 C49 120.4(16) . . ?
C47 C48 H48 119.8 . . ?
C49 C48 H48 119.8 . . ?
C48 C49 C50 116.7(17) . . ?
C48 C49 C54 124.8(17) . . ?
C50 C49 C54 118.5(19) . . ?
N1 C50 C51 117.9(12) . . ?
N1 C50 C49 122.1(16) . . ?
C51 C50 C49 119.9(16) . . ?
N2 C51 C50 119.8(13) . . ?
N2 C51 C52 120.3(14) . . ?
C50 C51 C52 119.8(14) . . ?
C53 C52 C55 122.7(17) . . ?
C53 C52 C51 119.2(17) . . ?
C55 C52 C51 118.1(15) . . ?
C54 C53 C52 121.7(18) . . ?
C54 C53 H53 119.1 . . ?
C52 C53 H53 119.1 . . ?
C53 C54 C49 120.7(18) . . ?
C53 C54 H54 119.7 . . ?
C49 C54 H54 119.7 . . ?
C56 C55 C52 118.0(17) . . ?
C56 C55 H55 121.0 . . ?
C52 C55 H55 121.0 . . ?
C55 C56 C57 122.9(18) . . ?
C55 C56 H56 118.6 . . ?
C57 C56 H56 118.6 . . ?
N2 C57 C56 121.5(16) . . ?
N2 C57 H57 119.2 . . ?
C56 C57 H57 119.2 . . ?
C63 C58 C67 119.2(19) . . ?
C63 C58 C59 115.9(18) . . ?
C67 C58 C59 124.9(17) . . ?
C60 C59 C58 121(2) . . ?
C60 C59 H59 119.4 . . ?
C58 C59 H59 119.4 . . ?
C59 C60 C61 122(3) . . ?
C59 C60 H60 118.8 . . ?
C61 C60 H60 118.8 . . ?
C60 C61 C62 119(2) . . ?
C60 C61 H61 120.7 . . ?
C62 C61 H61 120.7 . . ?
C63 C62 C61 121(2) . . ?
C63 C62 H62 119.3 . . ?
C61 C62 H62 119.3 . . ?
C62 C63 C64 123.0(19) . . ?
C62 C63 C58 120(2) . . ?
C64 C63 C58 116.6(19) . . ?
C65 C64 C63 124.8(17) . . ?
C65 C64 H64 117.6 . . ?
C63 C64 H64 117.6 . . ?
C64 C65 C66 117(2) . . ?
C64 C65 H65 121.3 . . ?
C66 C65 H65 121.3 . . ?
C67 C66 C65 119.3(18) . . ?
C67 C66 C68 117.5(14) . . ?
C65 C66 C68 123.2(18) . . ?
C66 C67 C58 122.6(16) . . ?
C66 C67 H67 118.7 . . ?
C58 C67 H67 118.7 . . ?
O8 C68 C69 123.9(17) . . ?
O8 C68 C66 116.4(15) . . ?
C69 C68 C66 119.5(15) . . ?
C70 C69 C68 119.6(15) . . ?
C70 C69 H69 120.2 . . ?
C68 C69 H69 120.2 . . ?
O7 C70 C69 131.8(15) . . ?
O7 C70 C71 112.0(18) . . ?
C69 C70 C71 115.8(18) . . ?
F17 C71 C72 92.8(16) . . ?
F17 C71 F16 102.9(16) . . ?
C72 C71 F16 91.8(17) . . ?
F17 C71 C70 122.7(15) . . ?
C72 C71 C70 118.9(18) . . ?
F16 C71 C70 120.6(16) . . ?
C71 C72 F19 116(2) . . ?
C71 C72 F18 135(2) . . ?
F19 C72 F18 95.4(17) . . ?
C71 C72 F20 117(2) . . ?
F19 C72 F20 88.8(17) . . ?
F18 C72 F20 93.0(16) . . ?
C82 C73 C78 119.4(16) . . ?
C82 C73 C74 122.9(18) . . ?
C78 C73 C74 117.7(16) . . ?
C75 C74 C73 121(2) . . ?
C75 C74 H74 119.4 . . ?
C73 C74 H74 119.4 . . ?
C74 C75 C76 120(2) . . ?
C74 C75 H75 120.2 . . ?
C76 C75 H75 120.2 . . ?
C77 C76 C75 119.7(19) . . ?
C77 C76 H76 120.2 . . ?
C75 C76 H76 120.2 . . ?
C76 C77 C78 122.5(19) . . ?
C76 C77 H77 118.7 . . ?
C78 C77 H77 118.7 . . ?
C77 C78 C73 119.3(17) . . ?
C77 C78 C79 121.8(16) . . ?
C73 C78 C79 118.9(14) . . ?
C80 C79 C78 120.2(14) . . ?
C80 C79 H79 119.9 . . ?
C78 C79 H79 119.9 . . ?
C81 C80 C79 119.4(15) . . ?
C81 C80 C83 118.5(14) . . ?
C79 C80 C83 122.1(14) . . ?
C82 C81 C80 122.3(15) . . ?
C82 C81 H81 118.8 . . ?
C80 C81 H81 118.8 . . ?
C81 C82 C73 119.8(16) . . ?
C81 C82 H82 120.1 . . ?
C73 C82 H82 120.1 . . ?
O9 C83 C84 119.6(14) . . ?
O9 C83 C80 116.1(12) . . ?
C84 C83 C80 124.3(14) . . ?
C85 C84 C83 124.9(17) . . ?
C85 C84 H84 117.5 . . ?
C83 C84 H84 117.5 . . ?
O10 C85 C84 128.9(15) . . ?
O10 C85 C86 111.6(18) . . ?
C84 C85 C86 119(2) . . ?
C87 C86 F22 91.2(15) . . ?
C87 C86 F21 94.2(15) . . ?
F22 C86 F21 99.1(16) . . ?
C87 C86 C85 115.9(18) . . ?
F22 C86 C85 124.4(18) . . ?
F21 C86 C85 123.9(16) . . ?
F23 C87 C86 112.2(18) . . ?
F23 C87 F24 89.4(13) . . ?
C86 C87 F24 112.4(17) . . ?
F23 C87 F25 104.8(17) . . ?
C86 C87 F25 120.4(16) . . ?
F24 C87 F25 113.1(19) . . ?
C97 C88 C93 117.2(16) . . ?
C97 C88 C89 121.7(17) . . ?
C93 C88 C89 121.1(18) . . ?
C90 C89 C88 120(2) . . ?
C90 C89 H89 120.0 . . ?
C88 C89 H89 120.0 . . ?
C89 C90 C91 121(2) . . ?
C89 C90 H90 119.6 . . ?
C91 C90 H90 119.6 . . ?
C90 C91 C92 122(2) . . ?
C90 C91 H91 119.2 . . ?
C92 C91 H91 119.2 . . ?
C91 C92 C93 119(2) . . ?
C91 C92 H92 120.5 . . ?
C93 C92 H92 120.5 . . ?
C94 C93 C88 120.7(16) . . ?
C94 C93 C92 121.9(18) . . ?
C88 C93 C92 117.3(17) . . ?
C95 C94 C93 121.8(15) . . ?
C95 C94 H94 119.1 . . ?
C93 C94 H94 119.1 . . ?
C94 C95 C96 117.8(14) . . ?
C94 C95 C98 121.3(13) . . ?
C96 C95 C98 120.9(14) . . ?
C97 C96 C95 119.4(15) . . ?
C97 C96 H96 120.3 . . ?
C95 C96 H96 120.3 . . ?
C88 C97 C96 122.9(16) . . ?
C88 C97 H97 118.6 . . ?
C96 C97 H97 118.6 . . ?
O11 C98 C99 123.8(13) . . ?
O11 C98 C95 115.7(12) . . ?
C99 C98 C95 120.4(13) . . ?
C98 C99 C100 122.6(13) . . ?
C98 C99 H99 118.7 . . ?
C100 C99 H99 118.7 . . ?
O12 C100 C99 125.6(12) . . ?
O12 C100 C101 117.2(12) . . ?
C99 C100 C101 115.9(12) . . ?
C102 C101 F26 97.4(13) . . ?
C102 C101 F27 90.2(14) . . ?
F26 C101 F27 117.0(13) . . ?
C102 C101 C100 112.6(16) . . ?
F26 C101 C100 112.3(10) . . ?
F27 C101 C100 121.7(11) . . ?
C101 C102 F28 112.2(16) . . ?
C101 C102 F30 120(2) . . ?
F28 C102 F30 100.3(9) . . ?
C101 C102 F29 122(2) . . ?
F28 C102 F29 98.8(9) . . ?
F30 C102 F29 99.2(9) . . ?
N3 C103 C104 124.6(19) . . ?
N3 C103 H103 117.7 . . ?
C104 C103 H103 117.7 . . ?
C105 C104 C103 118.3(19) . . ?
C105 C104 H104 120.9 . . ?
C103 C104 H104 120.9 . . ?
C105 C106 C107 122.2(19) . . ?
C105 C106 C111 118.5(19) . . ?
C107 C106 C111 118.9(18) . . ?
C108 C107 C106 121.6(19) . . ?
C108 C107 H107 119.2 . . ?
C106 C107 H107 119.2 . . ?
C107 C108 C109 122.8(18) . . ?
C107 C108 H108 118.6 . . ?
C109 C108 H108 118.6 . . ?
C112 C109 C110 116.5(15) . . ?
C112 C109 C108 126.5(17) . . ?
C110 C109 C108 117.0(17) . . ?
N4 C110 C109 122.3(14) . . ?
N4 C110 C111 117.5(13) . . ?
C109 C110 C111 120.0(15) . . ?
N3 C111 C106 123.3(15) . . ?
N3 C111 C110 117.0(14) . . ?
C106 C111 C110 119.3(15) . . ?
C113 C112 C109 121.9(15) . . ?
C113 C112 H112 119.0 . . ?
C109 C112 H112 119.0 . . ?
C112 C113 C114 117.1(15) . . ?
C112 C113 H113 121.5 . . ?
C114 C113 H113 121.5 . . ?
N4 C114 C113 124.5(14) . . ?
N4 C114 H114 117.8 . . ?
C113 C114 H114 117.8 . . ?
C46 N1 C50 119.5(11) . . ?
C46 N1 Yb1 122.9(9) . . ?
C50 N1 Yb1 117.4(9) . . ?
C57 N2 C51 119.0(13) . . ?
C57 N2 Yb1 122.0(10) . . ?
C51 N2 Yb1 118.8(9) . . ?
C103 N3 C111 115.2(14) . . ?
C103 N3 Yb2 123.8(12) . . ?
C111 N3 Yb2 120.6(9) . . ?
C114 N4 C110 117.5(12) . . ?
C114 N4 Yb2 123.5(9) . . ?
C110 N4 Yb2 119.0(9) . . ?
C11 O1 Yb1 138.6(9) . . ?
C13 O2 Yb1 133.5(7) . . ?
C28 O3 Yb1 133.7(8) . . ?
C26 O4 Yb1 139.9(9) . . ?
C41 O5 Yb1 130.5(8) . . ?
C43 O6 Yb1 131.7(8) . . ?
C70 O7 Yb2 131.2(11) . . ?
C68 O8 Yb2 139.1(12) . . ?
C83 O9 Yb2 129.9(8) . . ?
C85 O10 Yb2 129.0(10) . . ?
C98 O11 Yb2 134.3(9) . . ?
C100 O12 Yb2 133.7(8) . . ?
O4 Yb1 O3 73.6(3) . . ?
O4 Yb1 O2 111.8(3) . . ?
O3 Yb1 O2 75.9(3) . . ?
O4 Yb1 O5 76.6(3) . . ?
O3 Yb1 O5 138.2(3) . . ?
O2 Yb1 O5 143.5(3) . . ?
O4 Yb1 O6 86.4(3) . . ?
O3 Yb1 O6 77.2(4) . . ?
O2 Yb1 O6 141.2(3) . . ?
O5 Yb1 O6 72.3(3) . . ?
O4 Yb1 O1 73.4(3) . . ?
O3 Yb1 O1 121.3(3) . . ?
O2 Yb1 O1 73.4(3) . . ?
O5 Yb1 O1 75.7(3) . . ?
O6 Yb1 O1 145.3(3) . . ?
O4 Yb1 N2 148.2(3) . . ?
O3 Yb1 N2 80.0(4) . . ?
O2 Yb1 N2 77.7(3) . . ?
O5 Yb1 N2 114.5(3) . . ?
O6 Yb1 N2 70.5(3) . . ?
O1 Yb1 N2 137.1(3) . . ?
O4 Yb1 N1 144.9(3) . . ?
O3 Yb1 N1 139.8(3) . . ?
O2 Yb1 N1 76.7(3) . . ?
O5 Yb1 N1 78.0(3) . . ?
O6 Yb1 N1 108.4(3) . . ?
O1 Yb1 N1 77.2(3) . . ?
N2 Yb1 N1 65.8(4) . . ?
O10 Yb2 O8 89.0(4) . . ?
O10 Yb2 O7 79.7(4) . . ?
O8 Yb2 O7 73.7(4) . . ?
O10 Yb2 O12 141.6(4) . . ?
O8 Yb2 O12 110.7(4) . . ?
O7 Yb2 O12 75.3(4) . . ?
O10 Yb2 O11 145.7(4) . . ?
O8 Yb2 O11 74.9(3) . . ?
O7 Yb2 O11 122.4(3) . . ?
O12 Yb2 O11 72.6(3) . . ?
O10 Yb2 O9 72.6(4) . . ?
O8 Yb2 O9 76.0(3) . . ?
O7 Yb2 O9 138.8(4) . . ?
O12 Yb2 O9 142.7(3) . . ?
O11 Yb2 O9 74.2(3) . . ?
O10 Yb2 N3 72.3(4) . . ?
O8 Yb2 N3 148.9(4) . . ?
O7 Yb2 N3 78.6(4) . . ?
O12 Yb2 N3 74.6(4) . . ?
O11 Yb2 N3 133.4(4) . . ?
O9 Yb2 N3 119.3(4) . . ?
O10 Yb2 N4 103.2(4) . . ?
O8 Yb2 N4 144.8(4) . . ?
O7 Yb2 N4 140.6(4) . . ?
O12 Yb2 N4 79.7(3) . . ?
O11 Yb2 N4 76.7(3) . . ?
O9 Yb2 N4 76.5(3) . . ?
N3 Yb2 N4 65.5(4) . . ?

loop_
_geom_bond_atom_site_label_1
_geom_bond_atom_site_label_2
_geom_bond_distance
_geom_bond_site_symmetry_2
_geom_bond_publ_flag
C1 C2 1.38(2) . ?
C1 C10 1.425(19) . ?
C1 C6 1.45(2) . ?
C2 C3 1.37(2) . ?
C2 H2 0.9300 . ?
C3 C4 1.37(3) . ?
C3 H3 0.9300 . ?
C4 C5 1.35(3) . ?
C4 H4 0.9300 . ?
C5 C6 1.40(2) . ?
C5 H5 0.9300 . ?
C6 C7 1.38(2) . ?
C7 C8 1.333(17) . ?
C7 H7 0.9300 . ?
C8 C9 1.448(17) . ?
C8 H8 0.9300 . ?
C9 C10 1.352(17) . ?
C9 C11 1.443(16) . ?
C10 H10 0.9300 . ?
C11 O1 1.238(13) . ?
C11 C12 1.438(17) . ?
C12 C13 1.377(16) . ?
C12 H12 0.9300 . ?
C13 O2 1.284(13) . ?
C13 C14 1.436(9) . ?
C14 F2 1.384(8) . ?
C14 F1 1.395(8) . ?
C14 C15 1.408(9) . ?
C15 F3 1.362(9) . ?
C15 F4 1.371(9) . ?
C15 F5 1.376(9) . ?
C105 C106 1.37(2) . ?
C105 C104 1.39(3) . ?
C105 H105 0.9300 . ?
C16 C22 1.38(2) . ?
C16 C17 1.39(2) . ?
C16 C21 1.442(19) . ?
C17 C18 1.30(2) . ?
C17 H17 0.9300 . ?
C18 C19 1.44(2) . ?
C18 H18 0.9300 . ?
C19 C20 1.36(2) . ?
C19 H19 0.9300 . ?
C20 C21 1.431(19) . ?
C20 H20 0.9300 . ?
C21 C25 1.400(18) . ?
C22 C23 1.34(2) . ?
C22 H22 0.9300 . ?
C23 C24 1.406(17) . ?
C23 H23 0.9300 . ?
C24 C25 1.371(17) . ?
C24 C26 1.481(18) . ?
C25 H25 0.9300 . ?
C26 O4 1.245(13) . ?
C26 C27 1.410(19) . ?
C27 C28 1.38(2) . ?
C27 H27 0.9300 . ?
C28 O3 1.249(15) . ?
C28 C29 1.420(9) . ?
C29 F6 1.387(9) . ?
C29 F7 1.387(9) . ?
C29 C30 1.390(10) . ?
C30 F9 1.387(10) . ?
C30 F10 1.387(10) . ?
C30 F8 1.394(10) . ?
C31 C32 1.408(18) . ?
C31 C36 1.417(18) . ?
C31 C40 1.418(18) . ?
C32 C33 1.38(2) . ?
C32 H32 0.9300 . ?
C33 C34 1.40(2) . ?
C33 H33 0.9300 . ?
C34 C35 1.33(2) . ?
C34 H34 0.9300 . ?
C35 C36 1.41(2) . ?
C35 H35 0.9300 . ?
C36 C37 1.391(19) . ?
C37 C38 1.343(19) . ?
C37 H37 0.9300 . ?
C38 C39 1.388(17) . ?
C38 H38 0.9300 . ?
C39 C40 1.378(16) . ?
C39 C41 1.491(18) . ?
C40 H40 0.9300 . ?
C41 O5 1.268(13) . ?
C41 C42 1.412(18) . ?
C42 C43 1.350(18) . ?
C42 H42 0.9300 . ?
C43 O6 1.257(16) . ?
C43 C44 1.419(9) . ?
C44 F11 1.388(9) . ?
C44 F12 1.395(9) . ?
C44 C45 1.396(9) . ?
C45 F14 1.375(9) . ?
C45 F13 1.386(9) . ?
C45 F15 1.389(9) . ?
C46 N1 1.328(15) . ?
C46 C47 1.403(18) . ?
C46 H46 0.9300 . ?
C47 C48 1.34(2) . ?
C47 H47 0.9300 . ?
C48 C49 1.39(2) . ?
C48 H48 0.9300 . ?
C49 C50 1.406(19) . ?
C49 C54 1.47(3) . ?
C50 N1 1.370(16) . ?
C50 C51 1.401(19) . ?
C51 N2 1.369(16) . ?
C51 C52 1.437(19) . ?
C52 C53 1.40(2) . ?
C52 C55 1.42(2) . ?
C53 C54 1.33(3) . ?
C53 H53 0.9300 . ?
C54 H54 0.9300 . ?
C55 C56 1.29(2) . ?
C55 H55 0.9300 . ?
C56 C57 1.42(2) . ?
C56 H56 0.9300 . ?
C57 N2 1.298(17) . ?
C57 H57 0.9300 . ?
C58 C63 1.41(2) . ?
C58 C67 1.43(2) . ?
C58 C59 1.44(2) . ?
C59 C60 1.34(3) . ?
C59 H59 0.9300 . ?
C60 C61 1.36(3) . ?
C60 H60 0.9300 . ?
C61 C62 1.39(3) . ?
C61 H61 0.9300 . ?
C62 C63 1.37(3) . ?
C62 H62 0.9300 . ?
C63 C64 1.39(3) . ?
C64 C65 1.36(3) . ?
C64 H64 0.9300 . ?
C65 C66 1.46(2) . ?
C65 H65 0.9300 . ?
C66 C67 1.32(2) . ?
C66 C68 1.51(2) . ?
C67 H67 0.9300 . ?
C68 O8 1.214(15) . ?
C68 C69 1.38(2) . ?
C69 C70 1.37(2) . ?
C69 H69 0.9300 . ?
C70 O7 1.25(2) . ?
C70 C71 1.405(9) . ?
C71 F17 1.383(9) . ?
C71 C72 1.384(10) . ?
C71 F16 1.393(10) . ?
C72 F19 1.387(10) . ?
C72 F18 1.393(10) . ?
C72 F20 1.397(10) . ?
C73 C82 1.39(2) . ?
C73 C78 1.40(2) . ?
C73 C74 1.45(2) . ?
C74 C75 1.36(3) . ?
C74 H74 0.9300 . ?
C75 C76 1.42(3) . ?
C75 H75 0.9300 . ?
C76 C77 1.34(2) . ?
C76 H76 0.9300 . ?
C77 C78 1.40(2) . ?
C77 H77 0.9300 . ?
C78 C79 1.42(2) . ?
C79 C80 1.376(18) . ?
C79 H79 0.9300 . ?
C80 C81 1.368(19) . ?
C80 C83 1.49(2) . ?
C81 C82 1.36(2) . ?
C81 H81 0.9300 . ?
C82 H82 0.9300 . ?
C83 O9 1.270(15) . ?
C83 C84 1.380(19) . ?
C84 C85 1.31(2) . ?
C84 H84 0.9300 . ?
C85 O10 1.27(2) . ?
C85 C86 1.424(9) . ?
C86 C87 1.393(10) . ?
C86 F22 1.403(10) . ?
C86 F21 1.412(10) . ?
C87 F23 1.391(10) . ?
C87 F24 1.394(10) . ?
C87 F25 1.401(10) . ?
C88 C97 1.37(2) . ?
C88 C93 1.40(2) . ?
C88 C89 1.44(2) . ?
C89 C90 1.32(3) . ?
C89 H89 0.9300 . ?
C90 C91 1.38(3) . ?
C90 H90 0.9300 . ?
C91 C92 1.41(3) . ?
C91 H91 0.9300 . ?
C92 C93 1.42(2) . ?
C92 H92 0.9300 . ?
C93 C94 1.394(19) . ?
C94 C95 1.342(18) . ?
C94 H94 0.9300 . ?
C95 C96 1.439(18) . ?
C95 C98 1.471(18) . ?
C96 C97 1.369(19) . ?
C96 H96 0.9300 . ?
C97 H97 0.9300 . ?
C98 O11 1.266(15) . ?
C98 C99 1.374(18) . ?
C99 C100 1.382(17) . ?
C99 H99 0.9300 . ?
C100 O12 1.289(14) . ?
C100 C101 1.435(9) . ?
C101 C102 1.366(10) . ?
C101 F26 1.397(9) . ?
C101 F27 1.417(9) . ?
C102 F28 1.374(10) . ?
C102 F30 1.382(10) . ?
C102 F29 1.387(10) . ?
C103 N3 1.322(18) . ?
C103 C104 1.42(2) . ?
C103 H103 0.9300 . ?
C104 H104 0.9300 . ?
C106 C107 1.38(2) . ?
C106 C111 1.42(2) . ?
C107 C108 1.34(3) . ?
C107 H107 0.9300 . ?
C108 C109 1.42(2) . ?
C108 H108 0.9300 . ?
C109 C112 1.38(2) . ?
C109 C110 1.411(19) . ?
C110 N4 1.370(16) . ?
C110 C111 1.430(18) . ?
C111 N3 1.384(17) . ?
C112 C113 1.36(2) . ?
C112 H112 0.9300 . ?
C113 C114 1.395(17) . ?
C113 H113 0.9300 . ?
C114 N4 1.313(16) . ?
C114 H114 0.9300 . ?
N1 Yb1 2.541(9) . ?
N2 Yb1 2.477(11) . ?
N3 Yb2 2.460(13) . ?
N4 Yb2 2.515(11) . ?
O1 Yb1 2.294(9) . ?
O2 Yb1 2.278(8) . ?
O3 Yb1 2.273(9) . ?
O4 Yb1 2.250(8) . ?
O5 Yb1 2.284(8) . ?
O6 Yb1 2.291(9) . ?
O7 Yb2 2.267(9) . ?
O8 Yb2 2.262(10) . ?
O9 Yb2 2.302(9) . ?
O10 Yb2 2.259(10) . ?
O11 Yb2 2.289(9) . ?
O12 Yb2 2.271(9) . ?

loop_
_geom_torsion_atom_site_label_1
_geom_torsion_atom_site_label_2
_geom_torsion_atom_site_label_3
_geom_torsion_atom_site_label_4
_geom_torsion
_geom_torsion_site_symmetry_1
_geom_torsion_site_symmetry_2
_geom_torsion_site_symmetry_3
_geom_torsion_site_symmetry_4
_geom_torsion_publ_flag
C10 C1 C2 C3 -178.2(17) . . . . ?
C6 C1 C2 C3 1(3) . . . . ?
C1 C2 C3 C4 0(3) . . . . ?
C2 C3 C4 C5 0(4) . . . . ?
C3 C4 C5 C6 0(3) . . . . ?
C4 C5 C6 C7 179.7(18) . . . . ?
C4 C5 C6 C1 0(2) . . . . ?
C2 C1 C6 C7 179.8(16) . . . . ?
C10 C1 C6 C7 -1(2) . . . . ?
C2 C1 C6 C5 -1(2) . . . . ?
C10 C1 C6 C5 178.2(13) . . . . ?
C5 C6 C7 C8 -175.7(14) . . . . ?
C1 C6 C7 C8 3(2) . . . . ?
C6 C7 C8 C9 -2(2) . . . . ?
C7 C8 C9 C10 -1.5(19) . . . . ?
C7 C8 C9 C11 177.4(13) . . . . ?
C11 C9 C10 C1 -175.0(12) . . . . ?
C8 C9 C10 C1 4.0(19) . . . . ?
C2 C1 C10 C9 176.4(15) . . . . ?
C6 C1 C10 C9 -3(2) . . . . ?
C10 C9 C11 O1 -27.2(19) . . . . ?
C8 C9 C11 O1 153.9(12) . . . . ?
C10 C9 C11 C12 150.6(12) . . . . ?
C8 C9 C11 C12 -28.3(18) . . . . ?
O1 C11 C12 C13 4.1(19) . . . . ?
C9 C11 C12 C13 -173.7(12) . . . . ?
C11 C12 C13 O2 -8(2) . . . . ?
C11 C12 C13 C14 168.5(11) . . . . ?
O2 C13 C14 F2 -57.7(13) . . . . ?
C12 C13 C14 F2 125.7(11) . . . . ?
O2 C13 C14 F1 -172.2(9) . . . . ?
C12 C13 C14 F1 11.1(15) . . . . ?
O2 C13 C14 C15 63.6(14) . . . . ?
C12 C13 C14 C15 -113.1(13) . . . . ?
F2 C14 C15 F3 66.8(13) . . . . ?
F1 C14 C15 F3 173.2(10) . . . . ?
C13 C14 C15 F3 -57.6(15) . . . . ?
F2 C14 C15 F4 -174.8(10) . . . . ?
F1 C14 C15 F4 -68.4(12) . . . . ?
C13 C14 C15 F4 60.8(14) . . . . ?
F2 C14 C15 F5 -53.6(13) . . . . ?
F1 C14 C15 F5 52.8(14) . . . . ?
C13 C14 C15 F5 -178.0(11) . . . . ?
C22 C16 C17 C18 -177(2) . . . . ?
C21 C16 C17 C18 1(3) . . . . ?
C16 C17 C18 C19 -6(3) . . . . ?
C17 C18 C19 C20 5(3) . . . . ?
C18 C19 C20 C21 1(3) . . . . ?
C19 C20 C21 C25 -179.6(15) . . . . ?
C19 C20 C21 C16 -5(2) . . . . ?
C22 C16 C21 C25 -2(2) . . . . ?
C17 C16 C21 C25 179.2(14) . . . . ?
C22 C16 C21 C20 -177.1(15) . . . . ?
C17 C16 C21 C20 4(2) . . . . ?
C17 C16 C22 C23 179.9(18) . . . . ?
C21 C16 C22 C23 1(3) . . . . ?
C16 C22 C23 C24 0(3) . . . . ?
C22 C23 C24 C25 0(2) . . . . ?
C22 C23 C24 C26 -176.8(15) . . . . ?
C23 C24 C25 C21 -1(2) . . . . ?
C26 C24 C25 C21 176.0(12) . . . . ?
C20 C21 C25 C24 176.9(13) . . . . ?
C16 C21 C25 C24 2(2) . . . . ?
C25 C24 C26 O4 -3.1(19) . . . . ?
C23 C24 C26 O4 173.9(13) . . . . ?
C25 C24 C26 C27 175.5(14) . . . . ?
C23 C24 C26 C27 -8(2) . . . . ?
O4 C26 C27 C28 -10(3) . . . . ?
C24 C26 C27 C28 171.8(15) . . . . ?
C26 C27 C28 O3 2(3) . . . . ?
C26 C27 C28 C29 175.6(15) . . . . ?
O3 C28 C29 F6 141.5(14) . . . . ?
C27 C28 C29 F6 -33(2) . . . . ?
O3 C28 C29 F7 21(2) . . . . ?
C27 C28 C29 F7 -153.7(15) . . . . ?
O3 C28 C29 C30 -97.9(17) . . . . ?
C27 C28 C29 C30 87.6(19) . . . . ?
F6 C29 C30 F9 69.5(16) . . . . ?
F7 C29 C30 F9 171.5(13) . . . . ?
C28 C29 C30 F9 -60.3(19) . . . . ?
F6 C29 C30 F10 -55.1(19) . . . . ?
F7 C29 C30 F10 46.8(19) . . . . ?
C28 C29 C30 F10 175.0(15) . . . . ?
F6 C29 C30 F8 -179.3(14) . . . . ?
F7 C29 C30 F8 -77.3(15) . . . . ?
C28 C29 C30 F8 51(2) . . . . ?
C36 C31 C32 C33 4(2) . . . . ?
C40 C31 C32 C33 -178.3(15) . . . . ?
C31 C32 C33 C34 -2(3) . . . . ?
C32 C33 C34 C35 -3(3) . . . . ?
C33 C34 C35 C36 5(3) . . . . ?
C34 C35 C36 C37 175.3(17) . . . . ?
C34 C35 C36 C31 -2(3) . . . . ?
C32 C31 C36 C37 -179.7(15) . . . . ?
C40 C31 C36 C37 2(2) . . . . ?
C32 C31 C36 C35 -2(2) . . . . ?
C40 C31 C36 C35 -179.8(14) . . . . ?
C35 C36 C37 C38 -178.8(17) . . . . ?
C31 C36 C37 C38 -1(2) . . . . ?
C36 C37 C38 C39 2(3) . . . . ?
C37 C38 C39 C40 -3(2) . . . . ?
C37 C38 C39 C41 173.8(14) . . . . ?
C38 C39 C40 C31 5(2) . . . . ?
C41 C39 C40 C31 -172.2(12) . . . . ?
C32 C31 C40 C39 177.8(13) . . . . ?
C36 C31 C40 C39 -4(2) . . . . ?
C40 C39 C41 O5 172.6(11) . . . . ?
C38 C39 C41 O5 -4.5(18) . . . . ?
C40 C39 C41 C42 -4(2) . . . . ?
C38 C39 C41 C42 178.9(13) . . . . ?
O5 C41 C42 C43 -9(2) . . . . ?
C39 C41 C42 C43 167.7(13) . . . . ?
C41 C42 C43 O6 -8(3) . . . . ?
C41 C42 C43 C44 171.1(12) . . . . ?
O6 C43 C44 F11 -171.2(13) . . . . ?
C42 C43 C44 F11 10(2) . . . . ?
O6 C43 C44 F12 66.1(18) . . . . ?
C42 C43 C44 F12 -113.1(15) . . . . ?
O6 C43 C44 C45 -51.2(18) . . . . ?
C42 C43 C44 C45 129.6(15) . . . . ?
F11 C44 C45 F14 -166.7(12) . . . . ?
F12 C44 C45 F14 -61.1(15) . . . . ?
C43 C44 C45 F14 64.1(18) . . . . ?
F11 C44 C45 F13 83.7(14) . . . . ?
F12 C44 C45 F13 -170.7(12) . . . . ?
C43 C44 C45 F13 -45.5(18) . . . . ?
F11 C44 C45 F15 -42.0(18) . . . . ?
F12 C44 C45 F15 63.6(17) . . . . ?
C43 C44 C45 F15 -171.1(14) . . . . ?
N1 C46 C47 C48 -4(2) . . . . ?
C46 C47 C48 C49 3(3) . . . . ?
C47 C48 C49 C50 0(2) . . . . ?
C47 C48 C49 C54 -177.9(16) . . . . ?
C48 C49 C50 N1 -3(2) . . . . ?
C54 C49 C50 N1 175.2(14) . . . . ?
C48 C49 C50 C51 -178.9(14) . . . . ?
C54 C49 C50 C51 -1(2) . . . . ?
N1 C50 C51 N2 4.7(18) . . . . ?
C49 C50 C51 N2 -179.4(12) . . . . ?
N1 C50 C51 C52 -173.4(12) . . . . ?
C49 C50 C51 C52 2(2) . . . . ?
N2 C51 C52 C53 178.5(15) . . . . ?
C50 C51 C52 C53 -3(2) . . . . ?
N2 C51 C52 C55 0(2) . . . . ?
C50 C51 C52 C55 178.6(15) . . . . ?
C55 C52 C53 C54 -180(2) . . . . ?
C51 C52 C53 C54 2(3) . . . . ?
C52 C53 C54 C49 0(3) . . . . ?
C48 C49 C54 C53 178(2) . . . . ?
C50 C49 C54 C53 -1(3) . . . . ?
C53 C52 C55 C56 178.7(19) . . . . ?
C51 C52 C55 C56 -3(3) . . . . ?
C52 C55 C56 C57 3(3) . . . . ?
C55 C56 C57 N2 0(3) . . . . ?
C63 C58 C59 C60 1(3) . . . . ?
C67 C58 C59 C60 179.9(19) . . . . ?
C58 C59 C60 C61 -1(4) . . . . ?
C59 C60 C61 C62 -1(4) . . . . ?
C60 C61 C62 C63 1(4) . . . . ?
C61 C62 C63 C64 177(2) . . . . ?
C61 C62 C63 C58 -1(3) . . . . ?
C67 C58 C63 C62 -179.2(17) . . . . ?
C59 C58 C63 C62 0(3) . . . . ?
C67 C58 C63 C64 3(3) . . . . ?
C59 C58 C63 C64 -178.2(17) . . . . ?
C62 C63 C64 C65 178.8(19) . . . . ?
C58 C63 C64 C65 -3(3) . . . . ?
C63 C64 C65 C66 2(3) . . . . ?
C64 C65 C66 C67 -1(2) . . . . ?
C64 C65 C66 C68 -178.8(16) . . . . ?
C65 C66 C67 C58 1(2) . . . . ?
C68 C66 C67 C58 178.8(14) . . . . ?
C63 C58 C67 C66 -2(2) . . . . ?
C59 C58 C67 C66 179.1(17) . . . . ?
C67 C66 C68 O8 4(2) . . . . ?
C65 C66 C68 O8 -178.1(14) . . . . ?
C67 C66 C68 C69 178.7(16) . . . . ?
C65 C66 C68 C69 -4(2) . . . . ?
O8 C68 C69 C70 -9(3) . . . . ?
C66 C68 C69 C70 176.9(16) . . . . ?
C68 C69 C70 O7 4(3) . . . . ?
C68 C69 C70 C71 177.1(17) . . . . ?
O7 C70 C71 F17 174.2(18) . . . . ?
C69 C70 C71 F17 0(3) . . . . ?
O7 C70 C71 C72 -71(2) . . . . ?
C69 C70 C71 C72 115(2) . . . . ?
O7 C70 C71 F16 41(3) . . . . ?
C69 C70 C71 F16 -134(2) . . . . ?
F17 C71 C72 F19 85(2) . . . . ?
F16 C71 C72 F19 -172(2) . . . . ?
C70 C71 C72 F19 -45(3) . . . . ?
F17 C71 C72 F18 -45(3) . . . . ?
F16 C71 C72 F18 58(3) . . . . ?
C70 C71 C72 F18 -175(3) . . . . ?
F17 C71 C72 F20 -172(2) . . . . ?
F16 C71 C72 F20 -69(2) . . . . ?
C70 C71 C72 F20 58(3) . . . . ?
C82 C73 C74 C75 -178.9(18) . . . . ?
C78 C73 C74 C75 1(3) . . . . ?
C73 C74 C75 C76 -1(3) . . . . ?
C74 C75 C76 C77 1(3) . . . . ?
C75 C76 C77 C78 0(3) . . . . ?
C76 C77 C78 C73 0(2) . . . . ?
C76 C77 C78 C79 -178.7(16) . . . . ?
C82 C73 C78 C77 179.7(15) . . . . ?
C74 C73 C78 C77 0(2) . . . . ?
C82 C73 C78 C79 -2(2) . . . . ?
C74 C73 C78 C79 178.0(14) . . . . ?
C77 C78 C79 C80 177.7(13) . . . . ?
C73 C78 C79 C80 -1(2) . . . . ?
C78 C79 C80 C81 2(2) . . . . ?
C78 C79 C80 C83 -174.9(12) . . . . ?
C79 C80 C81 C82 -1(2) . . . . ?
C83 C80 C81 C82 176.2(14) . . . . ?
C80 C81 C82 C73 -2(3) . . . . ?
C78 C73 C82 C81 3(2) . . . . ?
C74 C73 C82 C81 -176.8(16) . . . . ?
C81 C80 C83 O9 -8.4(18) . . . . ?
C79 C80 C83 O9 168.4(12) . . . . ?
C81 C80 C83 C84 173.5(14) . . . . ?
C79 C80 C83 C84 -10(2) . . . . ?
O9 C83 C84 C85 -2(3) . . . . ?
C80 C83 C84 C85 175.8(18) . . . . ?
C83 C84 C85 O10 -11(4) . . . . ?
C83 C84 C85 C86 157.1(18) . . . . ?
O10 C85 C86 C87 -82(2) . . . . ?
C84 C85 C86 C87 108(2) . . . . ?
O10 C85 C86 F22 167(2) . . . . ?
C84 C85 C86 F22 -4(3) . . . . ?
O10 C85 C86 F21 33(3) . . . . ?
C84 C85 C86 F21 -137(2) . . . . ?
F22 C86 C87 F23 -175.8(17) . . . . ?
F21 C86 C87 F23 -76.6(17) . . . . ?
C85 C86 C87 F23 55(2) . . . . ?
F22 C86 C87 F24 85.3(18) . . . . ?
F21 C86 C87 F24 -175.5(14) . . . . ?
C85 C86 C87 F24 -44(2) . . . . ?
F22 C86 C87 F25 -52(2) . . . . ?
F21 C86 C87 F25 47(2) . . . . ?
C85 C86 C87 F25 178.5(19) . . . . ?
C97 C88 C89 C90 179.1(19) . . . . ?
C93 C88 C89 C90 1(3) . . . . ?
C88 C89 C90 C91 -2(4) . . . . ?
C89 C90 C91 C92 2(4) . . . . ?
C90 C91 C92 C93 -2(4) . . . . ?
C97 C88 C93 C94 2(2) . . . . ?
C89 C88 C93 C94 -179.6(14) . . . . ?
C97 C88 C93 C92 -179.2(15) . . . . ?
C89 C88 C93 C92 -1(2) . . . . ?
C91 C92 C93 C94 179.9(18) . . . . ?
C91 C92 C93 C88 1(3) . . . . ?
C88 C93 C94 C95 -4(2) . . . . ?
C92 C93 C94 C95 177.5(15) . . . . ?
C93 C94 C95 C96 3.2(19) . . . . ?
C93 C94 C95 C98 -177.0(12) . . . . ?
C94 C95 C96 C97 -0.7(18) . . . . ?
C98 C95 C96 C97 179.4(11) . . . . ?
C93 C88 C97 C96 0(2) . . . . ?
C89 C88 C97 C96 -178.0(14) . . . . ?
C95 C96 C97 C88 -1(2) . . . . ?
C94 C95 C98 O11 -25.9(17) . . . . ?
C96 C95 C98 O11 154.0(11) . . . . ?
C94 C95 C98 C99 153.0(12) . . . . ?
C96 C95 C98 C99 -27.2(17) . . . . ?
O11 C98 C99 C100 4(2) . . . . ?
C95 C98 C99 C100 -175.0(12) . . . . ?
C98 C99 C100 O12 -11(2) . . . . ?
C98 C99 C100 C101 155.5(13) . . . . ?
O12 C100 C101 C102 -40.9(19) . . . . ?
C99 C100 C101 C102 151.8(14) . . . . ?
O12 C100 C101 F26 -149.6(13) . . . . ?
C99 C100 C101 F26 43.1(19) . . . . ?
O12 C100 C101 F27 64(2) . . . . ?
C99 C100 C101 F27 -103.0(19) . . . . ?
F26 C101 C102 F28 68.4(18) . . . . ?
F27 C101 C102 F28 -174.2(16) . . . . ?
C100 C101 C102 F28 -49(2) . . . . ?
F26 C101 C102 F30 -48.9(17) . . . . ?
F27 C101 C102 F30 68.4(16) . . . . ?
C100 C101 C102 F30 -166.7(14) . . . . ?
F26 C101 C102 F29 -174.6(14) . . . . ?
F27 C101 C102 F29 -57.3(18) . . . . ?
C100 C101 C102 F29 68(2) . . . . ?
C106 C105 C104 C103 11(3) . . . . ?
N3 C103 C104 C105 -10(3) . . . . ?
C104 C105 C106 C107 177(2) . . . . ?
C104 C105 C106 C111 -10(3) . . . . ?
C105 C106 C107 C108 178(2) . . . . ?
C111 C106 C107 C108 5(3) . . . . ?
C106 C107 C108 C109 -3(3) . . . . ?
C107 C108 C109 C112 -178.6(19) . . . . ?
C107 C108 C109 C110 3(3) . . . . ?
C112 C109 C110 N4 1(2) . . . . ?
C108 C109 C110 N4 -179.8(14) . . . . ?
C112 C109 C110 C111 177.1(13) . . . . ?
C108 C109 C110 C111 -4(2) . . . . ?
C105 C106 C111 N3 8(2) . . . . ?
C107 C106 C111 N3 -178.8(15) . . . . ?
C105 C106 C111 C110 -179.2(15) . . . . ?
C107 C106 C111 C110 -6(2) . . . . ?
N4 C110 C111 N3 -5.1(17) . . . . ?
C109 C110 C111 N3 178.9(12) . . . . ?
N4 C110 C111 C106 -177.9(13) . . . . ?
C109 C110 C111 C106 6.1(19) . . . . ?
C110 C109 C112 C113 -4(2) . . . . ?
C108 C109 C112 C113 177.5(16) . . . . ?
C109 C112 C113 C114 6(2) . . . . ?
C112 C113 C114 N4 -6(2) . . . . ?
C47 C46 N1 C50 0.9(18) . . . . ?
C47 C46 N1 Yb1 -173.3(9) . . . . ?
C51 C50 N1 C46 178.4(11) . . . . ?
C49 C50 N1 C46 2.6(19) . . . . ?
C51 C50 N1 Yb1 -7.1(15) . . . . ?
C49 C50 N1 Yb1 177.0(10) . . . . ?
C56 C57 N2 C51 -4(2) . . . . ?
C56 C57 N2 Yb1 -178.8(12) . . . . ?
C50 C51 N2 C57 -175.2(13) . . . . ?
C52 C51 N2 C57 2.9(19) . . . . ?
C50 C51 N2 Yb1 0.3(15) . . . . ?
C52 C51 N2 Yb1 178.4(10) . . . . ?
C104 C103 N3 C111 8(3) . . . . ?
C104 C103 N3 Yb2 -178.8(15) . . . . ?
C106 C111 N3 C103 -7(2) . . . . ?
C110 C111 N3 C103 -179.4(13) . . . . ?
C106 C111 N3 Yb2 179.4(11) . . . . ?
C110 C111 N3 Yb2 6.9(16) . . . . ?
C113 C114 N4 C110 3.4(19) . . . . ?
C113 C114 N4 Yb2 -174.6(10) . . . . ?
C109 C110 N4 C114 -1.1(18) . . . . ?
C111 C110 N4 C114 -177.1(11) . . . . ?
C109 C110 N4 Yb2 177.0(10) . . . . ?
C111 C110 N4 Yb2 1.0(15) . . . . ?
C12 C11 O1 Yb1 17(2) . . . . ?
C9 C11 O1 Yb1 -165.5(8) . . . . ?
C12 C13 O2 Yb1 -8.0(19) . . . . ?
C14 C13 O2 Yb1 175.6(7) . . . . ?
C27 C28 O3 Yb1 9(3) . . . . ?
C29 C28 O3 Yb1 -165.0(9) . . . . ?
C27 C26 O4 Yb1 7(2) . . . . ?
C24 C26 O4 Yb1 -174.1(8) . . . . ?
C42 C41 O5 Yb1 43.8(16) . . . . ?
C39 C41 O5 Yb1 -132.9(10) . . . . ?
C42 C43 O6 Yb1 -9(2) . . . . ?
C44 C43 O6 Yb1 171.5(9) . . . . ?
C69 C70 O7 Yb2 0(3) . . . . ?
C71 C70 O7 Yb2 -172.9(11) . . . . ?
C69 C68 O8 Yb2 11(3) . . . . ?
C66 C68 O8 Yb2 -175.1(10) . . . . ?
C84 C83 O9 Yb2 38.8(18) . . . . ?
C80 C83 O9 Yb2 -139.4(9) . . . . ?
C84 C85 O10 Yb2 -13(4) . . . . ?
C86 C85 O10 Yb2 178.4(12) . . . . ?
C99 C98 O11 Yb2 24.0(18) . . . . ?
C95 C98 O11 Yb2 -157.2(8) . . . . ?
C99 C100 O12 Yb2 -10(2) . . . . ?
C101 C100 O12 Yb2 -175.8(10) . . . . ?
C26 O4 Yb1 O3 0.4(13) . . . . ?
C26 O4 Yb1 O2 67.3(13) . . . . ?
C26 O4 Yb1 O5 -150.1(14) . . . . ?
C26 O4 Yb1 O6 -77.4(13) . . . . ?
C26 O4 Yb1 O1 131.1(14) . . . . ?
C26 O4 Yb1 N2 -34.9(16) . . . . ?
C26 O4 Yb1 N1 165.2(12) . . . . ?
C28 O3 Yb1 O4 -8.4(13) . . . . ?
C28 O3 Yb1 O2 -126.6(13) . . . . ?
C28 O3 Yb1 O5 37.8(15) . . . . ?
C28 O3 Yb1 O6 81.6(13) . . . . ?
C28 O3 Yb1 O1 -66.5(14) . . . . ?
C28 O3 Yb1 N2 153.6(13) . . . . ?
C28 O3 Yb1 N1 -174.9(12) . . . . ?
C13 O2 Yb1 O4 79.9(11) . . . . ?
C13 O2 Yb1 O3 145.4(11) . . . . ?
C13 O2 Yb1 O5 -17.1(13) . . . . ?
C13 O2 Yb1 O6 -167.2(10) . . . . ?
C13 O2 Yb1 O1 16.1(10) . . . . ?
C13 O2 Yb1 N2 -131.9(11) . . . . ?
C13 O2 Yb1 N1 -64.3(11) . . . . ?
C41 O5 Yb1 O4 47.9(10) . . . . ?
C41 O5 Yb1 O3 2.5(13) . . . . ?
C41 O5 Yb1 O2 156.5(10) . . . . ?
C41 O5 Yb1 O6 -42.6(10) . . . . ?
C41 O5 Yb1 O1 123.8(11) . . . . ?
C41 O5 Yb1 N2 -100.5(11) . . . . ?
C41 O5 Yb1 N1 -156.6(11) . . . . ?
C43 O6 Yb1 O4 -52.4(13) . . . . ?
C43 O6 Yb1 O3 -126.4(13) . . . . ?
C43 O6 Yb1 O2 -173.5(11) . . . . ?
C43 O6 Yb1 O5 24.6(12) . . . . ?
C43 O6 Yb1 O1 1.1(16) . . . . ?
C43 O6 Yb1 N2 149.8(13) . . . . ?
C43 O6 Yb1 N1 95.0(13) . . . . ?
C11 O1 Yb1 O4 -141.4(13) . . . . ?
C11 O1 Yb1 O3 -83.1(13) . . . . ?
C11 O1 Yb1 O2 -21.8(12) . . . . ?
C11 O1 Yb1 O5 138.6(13) . . . . ?
C11 O1 Yb1 O6 161.8(11) . . . . ?
C11 O1 Yb1 N2 27.8(15) . . . . ?
C11 O1 Yb1 N1 57.9(12) . . . . ?
C57 N2 Yb1 O4 5.1(15) . . . . ?
C51 N2 Yb1 O4 -170.2(7) . . . . ?
C57 N2 Yb1 O3 -29.1(11) . . . . ?
C51 N2 Yb1 O3 155.6(9) . . . . ?
C57 N2 Yb1 O2 -106.7(12) . . . . ?
C51 N2 Yb1 O2 78.0(9) . . . . ?
C57 N2 Yb1 O5 109.7(11) . . . . ?
C51 N2 Yb1 O5 -65.6(9) . . . . ?
C57 N2 Yb1 O6 50.8(11) . . . . ?
C51 N2 Yb1 O6 -124.5(10) . . . . ?
C57 N2 Yb1 O1 -155.0(10) . . . . ?
C51 N2 Yb1 O1 29.7(11) . . . . ?
C57 N2 Yb1 N1 172.6(12) . . . . ?
C51 N2 Yb1 N1 -2.7(8) . . . . ?
C46 N1 Yb1 O4 -12.1(12) . . . . ?
C50 N1 Yb1 O4 173.6(8) . . . . ?
C46 N1 Yb1 O3 145.1(9) . . . . ?
C50 N1 Yb1 O3 -29.2(11) . . . . ?
C46 N1 Yb1 O2 97.0(9) . . . . ?
C50 N1 Yb1 O2 -77.3(8) . . . . ?
C46 N1 Yb1 O5 -56.5(9) . . . . ?
C50 N1 Yb1 O5 129.2(9) . . . . ?
C46 N1 Yb1 O6 -123.1(9) . . . . ?
C50 N1 Yb1 O6 62.7(9) . . . . ?
C46 N1 Yb1 O1 21.4(9) . . . . ?
C50 N1 Yb1 O1 -152.9(9) . . . . ?
C46 N1 Yb1 N2 179.4(10) . . . . ?
C50 N1 Yb1 N2 5.1(8) . . . . ?
C85 O10 Yb2 O8 -47.3(17) . . . . ?
C85 O10 Yb2 O7 -120.9(17) . . . . ?
C85 O10 Yb2 O12 -170.6(16) . . . . ?
C85 O10 Yb2 O11 14(2) . . . . ?
C85 O10 Yb2 O9 28.3(17) . . . . ?
C85 O10 Yb2 N3 157.9(18) . . . . ?
C85 O10 Yb2 N4 99.3(17) . . . . ?
C68 O8 Yb2 O10 -84.7(16) . . . . ?
C68 O8 Yb2 O7 -5.2(16) . . . . ?
C68 O8 Yb2 O12 61.6(16) . . . . ?
C68 O8 Yb2 O11 125.9(16) . . . . ?
C68 O8 Yb2 O9 -157.0(16) . . . . ?
C68 O8 Yb2 N3 -32.9(19) . . . . ?
C68 O8 Yb2 N4 163.5(14) . . . . ?
C70 O7 Yb2 O10 91.5(15) . . . . ?
C70 O7 Yb2 O8 -0.5(15) . . . . ?
C70 O7 Yb2 O12 -117.8(15) . . . . ?
C70 O7 Yb2 O11 -60.1(16) . . . . ?
C70 O7 Yb2 O9 43.6(17) . . . . ?
C70 O7 Yb2 N3 165.3(15) . . . . ?
C70 O7 Yb2 N4 -170.2(14) . . . . ?
C100 O12 Yb2 O10 -155.9(11) . . . . ?
C100 O12 Yb2 O8 87.5(12) . . . . ?
C100 O12 Yb2 O7 153.3(13) . . . . ?
C100 O12 Yb2 O11 21.7(12) . . . . ?
C100 O12 Yb2 O9 -6.4(15) . . . . ?
C100 O12 Yb2 N3 -124.8(13) . . . . ?
C100 O12 Yb2 N4 -57.5(12) . . . . ?
C98 O11 Yb2 O10 148.0(10) . . . . ?
C98 O11 Yb2 O8 -147.3(11) . . . . ?
C98 O11 Yb2 O7 -88.3(11) . . . . ?
C98 O11 Yb2 O12 -29.3(10) . . . . ?
C98 O11 Yb2 O9 133.4(11) . . . . ?
C98 O11 Yb2 N3 17.8(13) . . . . ?
C98 O11 Yb2 N4 53.9(11) . . . . ?
C83 O9 Yb2 O10 -42.7(11) . . . . ?
C83 O9 Yb2 O8 50.7(11) . . . . ?
C83 O9 Yb2 O7 7.2(14) . . . . ?
C83 O9 Yb2 O12 156.6(10) . . . . ?
C83 O9 Yb2 O11 128.7(11) . . . . ?
C83 O9 Yb2 N3 -100.0(11) . . . . ?
C83 O9 Yb2 N4 -151.5(12) . . . . ?
C103 N3 Yb2 O10 68.3(13) . . . . ?
C111 N3 Yb2 O10 -118.6(11) . . . . ?
C103 N3 Yb2 O8 12.7(17) . . . . ?
C111 N3 Yb2 O8 -174.2(8) . . . . ?
C103 N3 Yb2 O7 -14.4(13) . . . . ?
C111 N3 Yb2 O7 158.7(11) . . . . ?
C103 N3 Yb2 O12 -92.1(13) . . . . ?
C111 N3 Yb2 O12 81.1(10) . . . . ?
C103 N3 Yb2 O11 -138.6(12) . . . . ?
C111 N3 Yb2 O11 34.5(12) . . . . ?
C103 N3 Yb2 O9 125.7(13) . . . . ?
C111 N3 Yb2 O9 -61.2(11) . . . . ?
C103 N3 Yb2 N4 -177.6(14) . . . . ?
C111 N3 Yb2 N4 -4.5(9) . . . . ?
C114 N4 Yb2 O10 -117.0(10) . . . . ?
C110 N4 Yb2 O10 65.0(9) . . . . ?
C114 N4 Yb2 O8 -9.5(13) . . . . ?
C110 N4 Yb2 O8 172.5(8) . . . . ?
C114 N4 Yb2 O7 153.2(9) . . . . ?
C110 N4 Yb2 O7 -24.8(11) . . . . ?
C114 N4 Yb2 O12 102.0(10) . . . . ?
C110 N4 Yb2 O12 -75.9(9) . . . . ?
C114 N4 Yb2 O11 27.7(10) . . . . ?
C110 N4 Yb2 O11 -150.3(9) . . . . ?
C114 N4 Yb2 O9 -48.9(10) . . . . ?
C110 N4 Yb2 O9 133.1(9) . . . . ?
C114 N4 Yb2 N3 179.7(11) . . . . ?
C110 N4 Yb2 N3 1.7(8) . . . . ?
